data_7719665
loop_
_publ_author_name
'Kedia, Moon'
'Khatun, Sajmina'
'Arumugam, Ramar'
'Putta, Chandra Lekha'
'Shankar, Bhaskaran'
'Phukon, Upasana'
'Chandrasekhar, Vadapalli'
'Rengan, Aravind Kumar'
'Sathiyendiran, Malaichamy'

_publ_section_title
;
 Dirhenium core-based cyclic and acyclic helicates as anticancer agents
 for breast cancer and skin cancer cells.
;
_journal_issue 44
_journal_name_full 'Dalton transactions (Cambridge, England : 2003)'
_journal_page_first 16550
_journal_page_last 16561
_journal_paper_doi 10.1039/d5dt01778e
_journal_volume 54
_journal_year 2025
_chemical_formula_moiety 'C87 H64 N8 O9 Re2'
_chemical_formula_sum 'C87 H64 N8 O9 Re2'
_chemical_formula_weight 1737.86
_space_group_crystal_system triclinic
_space_group_IT_number 2
_space_group_name_Hall '-P 1'
_space_group_name_H-M_alt 'P -1'
_atom_sites_solution_hydrogens geom
_audit_creation_method SHELXL-2018/3
_audit_update_record
;
2024-04-27 deposited with the CCDC.	2025-10-08 downloaded from the CCDC.
;
_cell_angle_alpha 73.724(10)
_cell_angle_beta 81.450(10)
_cell_angle_gamma 81.869(10)
_cell_formula_units_Z 2
_cell_length_a 11.868(3)
_cell_length_b 16.021(5)
_cell_length_c 24.569(7)
_cell_measurement_reflns_used 9836
_cell_measurement_temperature 296(2)
_cell_measurement_theta_max 22.74
_cell_measurement_theta_min 2.45
_cell_volume 4410(2)
_computing_cell_refinement 'CrysAlisPro 1.171.40.35a (Rigaku OD, 2018)'
_computing_data_collection 'CrysAlisPro 1.171.40.35a (Rigaku OD, 2018)'
_computing_data_reduction 'CrysAlisPro 1.171.40.35a (Rigaku OD, 2018)'
_computing_molecular_graphics 'ORTEP-3 (Farrugia, 1997)'
_computing_publication_material 'SHELXL-97 (Sheldrick, 2008)'
_computing_structure_refinement 'SHELXL-2018/3 (Sheldrick, 2018)'
_computing_structure_solution 'SHELXS-97 (Sheldrick 2008)'
_diffrn_ambient_temperature 296(2)
_diffrn_measured_fraction_theta_full 0.997
_diffrn_measured_fraction_theta_max 0.990
_diffrn_measurement_device_type 'XtaLAB Synergy, Single source at offset/far, HyPix3000'
_diffrn_measurement_method '\w scans'
_diffrn_radiation_type MoK\a
_diffrn_radiation_wavelength 0.71073
_diffrn_reflns_av_R_equivalents 0.0913
_diffrn_reflns_av_unetI/netI 0.0652
_diffrn_reflns_Laue_measured_fraction_full 0.997
_diffrn_reflns_Laue_measured_fraction_max 0.990
_diffrn_reflns_limit_h_max 15
_diffrn_reflns_limit_h_min -15
_diffrn_reflns_limit_k_max 20
_diffrn_reflns_limit_k_min -20
_diffrn_reflns_limit_l_max 31
_diffrn_reflns_limit_l_min -31
_diffrn_reflns_number 178132
_diffrn_reflns_point_group_measured_fraction_full 0.997
_diffrn_reflns_point_group_measured_fraction_max 0.990
_diffrn_reflns_theta_full 25.242
_diffrn_reflns_theta_max 27.605
_diffrn_reflns_theta_min 1.745
_exptl_absorpt_coefficient_mu 2.798
_exptl_absorpt_correction_type multi-scan
_exptl_absorpt_process_details
;
CrysAlisPro 1.171.40.35a (Rigaku Oxford Diffraction, 2018)
Empirical absorption correction using spherical harmonics,
 implemented in SCALE3 ABSPACK scaling algorithm.
;
_exptl_crystal_colour Yellow
_exptl_crystal_density_diffrn 1.309
_exptl_crystal_description Block
_exptl_crystal_F_000 1728
_exptl_crystal_size_max 0.120
_exptl_crystal_size_mid 0.100
_exptl_crystal_size_min 0.080
_exptl_transmission_factor_max 0.799
_exptl_transmission_factor_min 0.722
_refine_diff_density_max 2.350
_refine_diff_density_min -0.754
_refine_diff_density_rms 0.093
_refine_ls_extinction_method none
_refine_ls_goodness_of_fit_ref 1.021
_refine_ls_hydrogen_treatment constr
_refine_ls_matrix_type full
_refine_ls_number_parameters 1364
_refine_ls_number_reflns 20284
_refine_ls_number_restraints 3844
_refine_ls_restrained_S_all 0.938
_refine_ls_R_factor_all 0.0799
_refine_ls_R_factor_gt 0.0460
_refine_ls_shift/su_max 0.002
_refine_ls_shift/su_mean 0.000
_refine_ls_structure_factor_coef Fsqd
_refine_ls_weighting_details 'w=1/[\s^2^(Fo^2^)+(0.0589P)^2^] where P=(Fo^2^+2Fc^2^)/3'
_refine_ls_weighting_scheme calc
_refine_ls_wR_factor_gt 0.1077
_refine_ls_wR_factor_ref 0.1174
_reflns_Friedel_coverage 0.000
_reflns_number_gt 13054
_reflns_number_total 20284
_reflns_threshold_expression 'I > 2\s(I)'
_cod_data_source_file d5dt01778e2.cif
_cod_data_source_block shelx
_cod_depositor_comments 'Adding full bibliography for 7719663--7719666.cif.'
_cod_database_code 7719665
_shelx_shelxl_version_number 2018/3
_shelx_space_group_comment
;
The symmetry employed for this shelxl refinement is uniquely defined
by the following loop, which should always be used as a source of
symmetry information in preference to the above space-group names.
They are only intended as comments.
;
_shelx_estimated_absorpt_t_min 0.730
_shelx_estimated_absorpt_t_max 0.807

loop_
_space_group_symop_operation_xyz
'x, y, z'
'-x, -y, -z'

loop_
_atom_site_label
_atom_site_type_symbol
_atom_site_fract_x
_atom_site_fract_y
_atom_site_fract_z
_atom_site_U_iso_or_equiv
_atom_site_adp_type
_atom_site_occupancy
_atom_site_site_symmetry_order
_atom_site_calc_flag
_atom_site_refinement_flags_posn
_atom_site_refinement_flags_adp
_atom_site_refinement_flags_occupancy
_atom_site_disorder_assembly
_atom_site_disorder_group
Re1 Re 1.21329(2) 0.60393(2) 0.11138(2) 0.04805(7) Uani 1 1 d D . . . .
Re2 Re 0.13306(2) 0.16775(2) 0.51724(2) 0.05373(8) Uani 1 1 d D . . . .
O1 O 1.1922(3) 0.5061(2) 0.19020(13) 0.0542(8) Uani 1 1 d . . . . .
O2 O 1.3970(4) 0.4965(3) 0.0512(2) 0.1041(16) Uani 1 1 d . . . . .
O3 O 1.4006(4) 0.6812(3) 0.1494(2) 0.1062(17) Uani 1 1 d . . . . .
O4 O 1.2288(4) 0.7499(3) -0.00042(18) 0.0909(14) Uani 1 1 d . . . . .
O5 O 0.7339(3) 0.1411(2) 0.21357(17) 0.0759(11) Uani 1 1 d . . . . .
C87A C 0.6312(15) 0.4139(11) 0.2815(6) 0.046(3) Uani 0.434(15) 1 d D U P A 1
H87A H 0.698321 0.371374 0.282973 0.056 Uiso 0.434(15) 1 calc R U P A 1
H87B H 0.576786 0.395808 0.262327 0.056 Uiso 0.434(15) 1 calc R U P A 1
C87B C 0.6547(11) 0.4038(8) 0.2906(5) 0.044(2) Uani 0.566(15) 1 d D U P A 2
H87C H 0.730865 0.372749 0.293179 0.053 Uiso 0.566(15) 1 calc R U P A 2
H87D H 0.611498 0.371604 0.274292 0.053 Uiso 0.566(15) 1 calc R U P A 2
O7 O 0.1188(3) 0.2155(2) 0.42844(15) 0.0586(9) Uani 1 1 d . . . . .
O8 O 0.1531(4) 0.1202(3) 0.6457(2) 0.1043(16) Uani 1 1 d . . . . .
O9 O -0.1245(4) 0.2107(4) 0.5439(3) 0.1150(18) Uani 1 1 d . . . . .
O10 O 0.1029(4) -0.0247(3) 0.5343(3) 0.1111(18) Uani 1 1 d . . . . .
N1 N 1.077(4) 0.6794(17) 0.153(3) 0.048(4) Uani 0.434(15) 1 d D U P A 1
N1A N 1.080(3) 0.6786(13) 0.156(2) 0.049(3) Uani 0.566(15) 1 d D U P A 2
N2 N 0.9274(13) 0.7090(10) 0.2134(9) 0.050(3) Uani 0.434(15) 1 d D U P A 1
N2A N 0.9138(10) 0.7112(7) 0.2049(7) 0.048(2) Uani 0.566(15) 1 d D U P A 2
N3 N 0.182(2) 0.2971(8) 0.5074(9) 0.037(4) Uani 0.434(15) 1 d D U P A 1
N3A N 0.1585(15) 0.3054(6) 0.5028(7) 0.036(4) Uani 0.566(15) 1 d D U P A 2
N4 N 0.2255(13) 0.4333(8) 0.4598(6) 0.039(3) Uani 0.434(15) 1 d D U P A 1
N4A N 0.2474(10) 0.4281(6) 0.4662(5) 0.041(2) Uani 0.566(15) 1 d D U P A 2
N5 N 0.3118(3) 0.1447(2) 0.48260(17) 0.0483(10) Uani 1 1 d . . . . .
N6 N 0.4620(3) 0.1158(3) 0.42189(18) 0.0553(11) Uani 1 1 d . . . . .
N7 N 1.0734(3) 0.5406(2) 0.09576(15) 0.0446(9) Uani 1 1 d . . . . .
N8 N 0.9649(3) 0.4341(3) 0.10413(15) 0.0476(9) Uani 1 1 d . . . . .
C1 C 0.1194(4) 0.3619(3) 0.53617(19) 0.0431(10) Uani 1 1 d . U . . .
C2 C 0.041(3) 0.3444(11) 0.5833(10) 0.043(3) Uani 0.434(15) 1 d D U P A 1
H2 H 0.011954 0.290554 0.597348 0.052 Uiso 0.434(15) 1 calc R U P A 1
C2A C 0.0488(18) 0.3564(9) 0.5864(7) 0.042(3) Uani 0.566(15) 1 d D U P A 2
H2A H 0.025714 0.302564 0.607792 0.051 Uiso 0.566(15) 1 calc R U P A 2
C3 C 0.008(3) 0.4128(10) 0.6093(9) 0.048(3) Uani 0.434(15) 1 d D U P A 1
C3A C 0.0111(18) 0.4315(8) 0.6056(7) 0.045(2) Uani 0.566(15) 1 d D U P A 2
C4 C -0.065(2) 0.4031(11) 0.6619(8) 0.048(3) Uani 0.434(15) 1 d D U P A 1
H4 H -0.087315 0.348196 0.681233 0.058 Uiso 0.434(15) 1 calc R U P A 1
C4A C -0.0630(16) 0.4275(8) 0.6577(6) 0.047(2) Uani 0.566(15) 1 d D U P A 2
H4A H -0.090025 0.374738 0.678468 0.056 Uiso 0.566(15) 1 calc R U P A 2
C5 C -0.1026(18) 0.4712(11) 0.6846(8) 0.051(3) Uani 0.434(15) 1 d D U P A 1
H5 H -0.150651 0.462212 0.718797 0.061 Uiso 0.434(15) 1 calc R U P A 1
C5A C -0.0944(13) 0.4998(9) 0.6773(5) 0.049(3) Uani 0.566(15) 1 d D U P A 2
H5A H -0.137947 0.494797 0.712566 0.059 Uiso 0.566(15) 1 calc R U P A 2
C6 C -0.0712(17) 0.5524(11) 0.6582(7) 0.050(3) Uani 0.434(15) 1 d D U P A 1
H6 H -0.095802 0.597920 0.675252 0.060 Uiso 0.434(15) 1 calc R U P A 1
C6A C -0.0633(13) 0.5792(8) 0.6462(5) 0.050(3) Uani 0.566(15) 1 d D U P A 2
H6A H -0.093582 0.628686 0.658238 0.060 Uiso 0.566(15) 1 calc R U P A 2
C7 C -0.0032(19) 0.5682(10) 0.6065(8) 0.049(3) Uani 0.434(15) 1 d D U P A 1
H7 H 0.012704 0.625014 0.587655 0.058 Uiso 0.434(15) 1 calc R U P A 1
C7A C 0.0117(15) 0.5879(8) 0.5973(6) 0.045(2) Uani 0.566(15) 1 d D U P A 2
H7A H 0.036172 0.642240 0.578210 0.054 Uiso 0.566(15) 1 calc R U P A 2
C8 C 0.043(2) 0.4987(10) 0.5817(9) 0.043(3) Uani 0.434(15) 1 d D U P A 1
C8A C 0.0524(17) 0.5144(8) 0.5756(7) 0.044(2) Uani 0.566(15) 1 d D U P A 2
C9 C 0.118(2) 0.5115(11) 0.5308(10) 0.044(3) Uani 0.434(15) 1 d D U P A 1
H9 H 0.135956 0.567216 0.510074 0.053 Uiso 0.434(15) 1 calc R U P A 1
C9A C 0.1347(17) 0.5197(9) 0.5274(7) 0.045(3) Uani 0.566(15) 1 d D U P A 2
H9A H 0.170262 0.570258 0.510043 0.054 Uiso 0.566(15) 1 calc R U P A 2
C10 C 0.166(3) 0.4390(10) 0.5126(10) 0.042(3) Uani 0.434(15) 1 d D U P A 1
C10A C 0.1600(19) 0.4466(8) 0.5072(7) 0.040(2) Uani 0.566(15) 1 d D U P A 2
C11 C 0.2263(16) 0.3490(8) 0.4582(7) 0.039(3) Uani 0.434(15) 1 d D U P A 1
H11 H 0.254671 0.329329 0.426128 0.046 Uiso 0.434(15) 1 calc R U P A 1
C11A C 0.2458(12) 0.3437(6) 0.4667(6) 0.042(3) Uani 0.566(15) 1 d D U P A 2
H11A H 0.299064 0.314810 0.444634 0.050 Uiso 0.566(15) 1 calc R U P A 2
C12 C 0.3051(12) 0.4947(9) 0.4229(7) 0.044(3) Uani 0.434(15) 1 d D U P A 1
H12A H 0.313097 0.538841 0.441749 0.053 Uiso 0.434(15) 1 calc R U P A 1
H12B H 0.273288 0.523960 0.387403 0.053 Uiso 0.434(15) 1 calc R U P A 1
C12A C 0.3296(9) 0.4889(7) 0.4312(5) 0.042(2) Uani 0.566(15) 1 d D U P A 2
H12C H 0.338792 0.531111 0.451379 0.051 Uiso 0.566(15) 1 calc R U P A 2
H12D H 0.299493 0.520652 0.395610 0.051 Uiso 0.566(15) 1 calc R U P A 2
C13 C 0.4209(13) 0.4488(14) 0.4099(6) 0.043(3) Uani 0.434(15) 1 d D U P A 1
C13A C 0.4435(9) 0.4408(10) 0.4185(5) 0.038(2) Uani 0.566(15) 1 d D U P A 2
C14A C 0.4708(14) 0.4535(15) 0.3540(6) 0.036(3) Uani 0.434(15) 1 d D U P A 1
C14B C 0.4907(12) 0.4420(12) 0.3624(5) 0.042(2) Uani 0.566(15) 1 d D U P A 2
C15 C 0.5773(14) 0.4087(14) 0.3434(6) 0.042(3) Uani 0.434(15) 1 d D U P A 1
C15A C 0.5984(10) 0.3983(10) 0.3520(5) 0.039(2) Uani 0.566(15) 1 d D U P A 2
C16 C 0.6317(14) 0.3527(14) 0.3881(6) 0.045(3) Uani 0.434(15) 1 d D U P A 1
C16A C 0.6556(11) 0.3458(11) 0.3974(5) 0.045(2) Uani 0.566(15) 1 d D U P A 2
C17 C 0.5837(12) 0.3496(14) 0.4440(6) 0.042(3) Uani 0.434(15) 1 d D U P A 1
H17 H 0.620406 0.312029 0.473969 0.050 Uiso 0.434(15) 1 calc R U P A 1
C17A C 0.6102(11) 0.3474(11) 0.4523(5) 0.046(3) Uani 0.566(15) 1 d D U P A 2
H17A H 0.652423 0.316990 0.482112 0.056 Uiso 0.566(15) 1 calc R U P A 2
C18 C 0.4841(14) 0.4000(15) 0.4567(6) 0.037(3) Uani 0.434(15) 1 d D U P A 1
C18A C 0.5058(12) 0.3914(12) 0.4653(5) 0.046(3) Uani 0.566(15) 1 d D U P A 2
C19 C 0.439(2) 0.397(2) 0.5178(6) 0.048(4) Uani 0.434(15) 1 d D U P A 1
H19A H 0.398148 0.452355 0.519657 0.071 Uiso 0.434(15) 1 calc R U P A 1
H19B H 0.501648 0.384101 0.540379 0.071 Uiso 0.434(15) 1 calc R U P A 1
H19C H 0.387982 0.352057 0.532211 0.071 Uiso 0.434(15) 1 calc R U P A 1
C19A C 0.4628(17) 0.3873(19) 0.5265(6) 0.064(4) Uani 0.566(15) 1 d D U P A 2
H19D H 0.446418 0.445534 0.531065 0.095 Uiso 0.566(15) 1 calc R U P A 2
H19E H 0.520264 0.355464 0.550388 0.095 Uiso 0.566(15) 1 calc R U P A 2
H19F H 0.394282 0.358276 0.537259 0.095 Uiso 0.566(15) 1 calc R U P A 2
C20 C 0.410(2) 0.5124(16) 0.3036(8) 0.058(5) Uani 0.434(15) 1 d D U P A 1
H20A H 0.392517 0.477251 0.280779 0.088 Uiso 0.434(15) 1 calc R U P A 1
H20B H 0.460113 0.554593 0.280676 0.088 Uiso 0.434(15) 1 calc R U P A 1
H20C H 0.341096 0.542100 0.317675 0.088 Uiso 0.434(15) 1 calc R U P A 1
C20A C 0.4217(13) 0.4900(12) 0.3127(5) 0.051(3) Uani 0.566(15) 1 d D U P A 2
H20D H 0.343088 0.478339 0.322886 0.076 Uiso 0.566(15) 1 calc R U P A 2
H20E H 0.452580 0.470099 0.279569 0.076 Uiso 0.566(15) 1 calc R U P A 2
H20F H 0.426150 0.551777 0.304406 0.076 Uiso 0.566(15) 1 calc R U P A 2
C21 C 0.744(2) 0.296(2) 0.3806(9) 0.055(5) Uani 0.434(15) 1 d D U P A 1
H21A H 0.733533 0.254853 0.360487 0.083 Uiso 0.434(15) 1 calc R U P A 1
H21B H 0.766799 0.265340 0.417449 0.083 Uiso 0.434(15) 1 calc R U P A 1
H21C H 0.801698 0.332446 0.359299 0.083 Uiso 0.434(15) 1 calc R U P A 1
C21A C 0.7654(18) 0.2862(19) 0.3912(7) 0.064(4) Uani 0.566(15) 1 d D U P A 2
H21D H 0.750232 0.239106 0.377246 0.096 Uiso 0.566(15) 1 calc R U P A 2
H21E H 0.793752 0.262975 0.427643 0.096 Uiso 0.566(15) 1 calc R U P A 2
H21F H 0.821649 0.318944 0.364734 0.096 Uiso 0.566(15) 1 calc R U P A 2
C22 C 0.667(3) 0.5021(14) 0.2444(7) 0.048(3) Uani 0.434(15) 1 d D U P A 1
C22A C 0.666(2) 0.4921(11) 0.2486(5) 0.045(2) Uani 0.566(15) 1 d D U P A 2
C23B C 0.7237(4) 0.5552(3) 0.2629(2) 0.0488(11) Uani 1 1 d . U . . .
C24 C 0.746(2) 0.6418(12) 0.2290(7) 0.050(3) Uani 0.434(15) 1 d D U P A 1
C24A C 0.7387(16) 0.6357(9) 0.2222(6) 0.049(2) Uani 0.566(15) 1 d D U P A 2
C25 C 0.711(2) 0.6694(11) 0.1749(8) 0.050(3) Uani 0.434(15) 1 d D U P A 1
C25A C 0.6966(17) 0.6553(9) 0.1696(6) 0.052(3) Uani 0.566(15) 1 d D U P A 2
C26 C 0.657(2) 0.6145(11) 0.1566(7) 0.052(3) Uani 0.434(15) 1 d D U P A 1
H26 H 0.634636 0.633540 0.120003 0.062 Uiso 0.434(15) 1 calc R U P A 1
C26A C 0.6506(16) 0.5914(8) 0.1561(6) 0.052(3) Uani 0.566(15) 1 d D U P A 2
H26A H 0.627688 0.603127 0.119913 0.063 Uiso 0.566(15) 1 calc R U P A 2
C27 C 0.633(2) 0.5320(11) 0.1895(7) 0.047(3) Uani 0.434(15) 1 d D U P A 1
C27A C 0.6360(15) 0.5093(8) 0.1939(5) 0.045(3) Uani 0.566(15) 1 d D U P A 2
C28 C 0.578(2) 0.4733(11) 0.1638(8) 0.056(5) Uani 0.434(15) 1 d D U P A 1
H28A H 0.606799 0.413446 0.178778 0.084 Uiso 0.434(15) 1 calc R U P A 1
H28B H 0.595582 0.489708 0.123013 0.084 Uiso 0.434(15) 1 calc R U P A 1
H28C H 0.496133 0.480069 0.173365 0.084 Uiso 0.434(15) 1 calc R U P A 1
C28A C 0.5833(18) 0.4443(9) 0.1726(7) 0.059(4) Uani 0.566(15) 1 d D U P A 2
H28D H 0.621462 0.386686 0.186245 0.089 Uiso 0.566(15) 1 calc R U P A 2
H28E H 0.592034 0.460695 0.131653 0.089 Uiso 0.566(15) 1 calc R U P A 2
H28F H 0.503345 0.444542 0.186628 0.089 Uiso 0.566(15) 1 calc R U P A 2
C29 C 0.7878(18) 0.5203(14) 0.3170(8) 0.056(5) Uani 0.434(15) 1 d D U P A 1
H29A H 0.739376 0.532954 0.349304 0.084 Uiso 0.434(15) 1 calc R U P A 1
H29B H 0.856715 0.548230 0.311145 0.084 Uiso 0.434(15) 1 calc R U P A 1
H29C H 0.806874 0.458258 0.324010 0.084 Uiso 0.434(15) 1 calc R U P A 1
C29A C 0.7582(12) 0.5376(10) 0.3222(5) 0.046(3) Uani 0.566(15) 1 d D U P A 2
H29D H 0.692664 0.550375 0.347681 0.069 Uiso 0.566(15) 1 calc R U P A 2
H29E H 0.816416 0.574081 0.321325 0.069 Uiso 0.566(15) 1 calc R U P A 2
H29F H 0.787461 0.477318 0.335117 0.069 Uiso 0.566(15) 1 calc R U P A 2
C30 C 0.732(2) 0.7589(12) 0.1346(9) 0.066(5) Uani 0.434(15) 1 d D U P A 1
H30A H 0.735743 0.799381 0.156425 0.100 Uiso 0.434(15) 1 calc R U P A 1
H30B H 0.670072 0.779482 0.111393 0.100 Uiso 0.434(15) 1 calc R U P A 1
H30C H 0.802722 0.754141 0.110525 0.100 Uiso 0.434(15) 1 calc R U P A 1
C30A C 0.7016(17) 0.7450(9) 0.1273(8) 0.076(4) Uani 0.566(15) 1 d D U P A 2
H30D H 0.645998 0.786523 0.140775 0.114 Uiso 0.566(15) 1 calc R U P A 2
H30E H 0.685140 0.742058 0.090806 0.114 Uiso 0.566(15) 1 calc R U P A 2
H30F H 0.776760 0.763067 0.123539 0.114 Uiso 0.566(15) 1 calc R U P A 2
C31 C 0.8148(12) 0.6997(12) 0.2482(7) 0.052(3) Uani 0.434(15) 1 d D U P A 1
H31A H 0.772280 0.756906 0.244721 0.062 Uiso 0.434(15) 1 calc R U P A 1
H31B H 0.826017 0.674288 0.288038 0.062 Uiso 0.434(15) 1 calc R U P A 1
C31A C 0.7973(9) 0.7047(9) 0.2355(6) 0.055(3) Uani 0.566(15) 1 d D U P A 2
H31C H 0.752049 0.760873 0.224630 0.066 Uiso 0.566(15) 1 calc R U P A 2
H31D H 0.801526 0.690274 0.276244 0.066 Uiso 0.566(15) 1 calc R U P A 2
C32 C 0.989(2) 0.6479(13) 0.1892(16) 0.049(3) Uani 0.434(15) 1 d D U P A 1
H32 H 0.972296 0.590552 0.197244 0.059 Uiso 0.434(15) 1 calc R U P A 1
C32A C 0.9821(16) 0.6496(10) 0.1841(12) 0.052(3) Uani 0.566(15) 1 d D U P A 2
H32A H 0.962968 0.593456 0.188764 0.062 Uiso 0.566(15) 1 calc R U P A 2
C33 C 0.973(2) 0.7872(10) 0.1874(14) 0.055(3) Uani 0.434(15) 1 d D U P A 1
C33A C 0.9751(15) 0.7824(8) 0.1945(9) 0.051(3) Uani 0.566(15) 1 d D U P A 2
C34 C 0.9402(16) 0.8700(9) 0.1934(8) 0.060(3) Uani 0.434(15) 1 d D U P A 1
H34 H 0.870208 0.883397 0.213382 0.072 Uiso 0.434(15) 1 calc R U P A 1
C34A C 0.9475(11) 0.8600(7) 0.2093(6) 0.055(3) Uani 0.566(15) 1 d D U P A 2
H34A H 0.882725 0.868698 0.234269 0.066 Uiso 0.566(15) 1 calc R U P A 2
C35 C 1.0167(15) 0.9350(9) 0.1682(8) 0.061(3) Uani 0.434(15) 1 d D U P A 1
C35A C 1.0219(11) 0.9267(7) 0.1848(5) 0.057(3) Uani 0.566(15) 1 d D U P A 2
C36 C 0.9908(15) 1.0224(9) 0.1738(8) 0.066(3) Uani 0.434(15) 1 d D U P A 1
H36 H 0.924278 1.037739 0.195719 0.079 Uiso 0.434(15) 1 calc R U P A 1
C36A C 0.9983(11) 1.0106(7) 0.1956(6) 0.061(3) Uani 0.566(15) 1 d D U P A 2
H36A H 0.932804 1.022948 0.219171 0.073 Uiso 0.566(15) 1 calc R U P A 2
C37 C 1.0649(15) 1.0829(10) 0.1467(8) 0.069(3) Uani 0.434(15) 1 d D U P A 1
H37 H 1.047980 1.139517 0.150795 0.083 Uiso 0.434(15) 1 calc R U P A 1
C37A C 1.0711(11) 1.0729(7) 0.1716(6) 0.062(3) Uani 0.566(15) 1 d D U P A 2
H37A H 1.053846 1.127579 0.178778 0.075 Uiso 0.566(15) 1 calc R U P A 2
C38 C 1.1634(15) 1.0634(11) 0.1138(8) 0.069(3) Uani 0.434(15) 1 d D U P A 1
H38 H 1.211215 1.106725 0.095723 0.083 Uiso 0.434(15) 1 calc R U P A 1
C38A C 1.1697(11) 1.0569(8) 0.1370(6) 0.064(3) Uani 0.566(15) 1 d D U P A 2
H38A H 1.218944 1.100119 0.121919 0.077 Uiso 0.566(15) 1 calc R U P A 2
C39 C 1.1919(15) 0.9811(10) 0.1071(8) 0.062(3) Uani 0.434(15) 1 d D U P A 1
H39 H 1.258655 0.969081 0.084264 0.075 Uiso 0.434(15) 1 calc R U P A 1
C39A C 1.1954(12) 0.9777(8) 0.1248(6) 0.065(3) Uani 0.566(15) 1 d D U P A 2
H39A H 1.262351 0.967807 0.101509 0.078 Uiso 0.566(15) 1 calc R U P A 2
C40 C 1.1201(17) 0.9128(10) 0.1349(9) 0.058(3) Uani 0.434(15) 1 d D U P A 1
C40A C 1.1214(13) 0.9096(8) 0.1471(7) 0.058(3) Uani 0.566(15) 1 d D U P A 2
C41 C 1.1442(18) 0.8301(11) 0.1259(10) 0.055(3) Uani 0.434(15) 1 d D U P A 1
H41 H 1.205799 0.817728 0.100164 0.066 Uiso 0.434(15) 1 calc R U P A 1
C41A C 1.1485(14) 0.8282(8) 0.1364(7) 0.054(3) Uani 0.566(15) 1 d D U P A 2
H41A H 1.217847 0.815805 0.115562 0.065 Uiso 0.566(15) 1 calc R U P A 2
C42 C 1.0739(4) 0.7662(3) 0.1563(2) 0.0515(11) Uani 1 1 d . U . . .
C43 C 1.2209(5) 0.6953(4) 0.0417(3) 0.0630(15) Uani 1 1 d . . . . .
C44 C 1.3322(5) 0.6524(4) 0.1340(3) 0.0706(16) Uani 1 1 d . . . . .
C45 C 1.3276(5) 0.5342(4) 0.0748(3) 0.0680(15) Uani 1 1 d . . . . .
C46 C 1.1988(4) 0.4232(3) 0.1900(2) 0.0483(12) Uani 1 1 d . . . . .
C47 C 1.2634(5) 0.3590(3) 0.2292(2) 0.0592(14) Uani 1 1 d . . . . .
H47 H 1.297853 0.375261 0.255709 0.071 Uiso 1 1 calc R U . . .
C48 C 1.2754(5) 0.2732(4) 0.2281(3) 0.0749(17) Uani 1 1 d . . . . .
H48 H 1.319511 0.232457 0.253601 0.090 Uiso 1 1 calc R U . . .
C49 C 1.2243(5) 0.2453(4) 0.1904(3) 0.0676(15) Uani 1 1 d . . . . .
H49 H 1.234047 0.186720 0.190283 0.081 Uiso 1 1 calc R U . . .
C50 C 1.1589(4) 0.3056(3) 0.1532(2) 0.0537(13) Uani 1 1 d . . . . .
H50 H 1.125894 0.287884 0.126846 0.064 Uiso 1 1 calc R U . . .
C51 C 1.1409(4) 0.3937(3) 0.1542(2) 0.0445(11) Uani 1 1 d . . . . .
C52 C 1.0619(4) 0.4567(3) 0.11881(18) 0.0432(11) Uani 1 1 d . . . . .
C53 C 0.9828(4) 0.5756(3) 0.06424(19) 0.0482(12) Uani 1 1 d . . . . .
C54 C 0.9136(4) 0.5100(3) 0.06799(19) 0.0490(12) Uani 1 1 d . . . . .
C55 C 0.8167(5) 0.5264(4) 0.0392(2) 0.0620(14) Uani 1 1 d . . . . .
H55 H 0.771679 0.482126 0.041723 0.074 Uiso 1 1 calc R U . . .
C56 C 0.7905(5) 0.6091(4) 0.0073(2) 0.0744(17) Uani 1 1 d . . . . .
H56 H 0.726921 0.621368 -0.012757 0.089 Uiso 1 1 calc R U . . .
C57 C 0.8575(5) 0.6767(4) 0.0037(2) 0.0707(16) Uani 1 1 d . . . . .
H57 H 0.837100 0.732838 -0.018357 0.085 Uiso 1 1 calc R U . . .
C58 C 0.9522(5) 0.6611(4) 0.0324(2) 0.0610(14) Uani 1 1 d . . . . .
H58 H 0.995113 0.706212 0.030844 0.073 Uiso 1 1 calc R U . . .
C59 C 0.9066(4) 0.3580(3) 0.1326(2) 0.0489(12) Uani 1 1 d . . . . .
C60 C 0.8900(4) 0.3323(4) 0.1919(2) 0.0562(13) Uani 1 1 d . . . . .
H60 H 0.917007 0.363786 0.212849 0.067 Uiso 1 1 calc R U . . .
C61 C 0.8334(4) 0.2600(3) 0.2194(2) 0.0583(14) Uani 1 1 d . . . . .
H61 H 0.824068 0.241397 0.259091 0.070 Uiso 1 1 calc R U . . .
C62 C 0.7910(4) 0.2158(3) 0.1882(2) 0.0569(13) Uani 1 1 d . . . . .
C63 C 0.8056(4) 0.2407(3) 0.1298(2) 0.0592(14) Uani 1 1 d . . . . .
H63 H 0.776230 0.209834 0.109194 0.071 Uiso 1 1 calc R U . . .
C64 C 0.8646(4) 0.3124(3) 0.1016(2) 0.0541(13) Uani 1 1 d . . . . .
H64 H 0.875544 0.329554 0.061936 0.065 Uiso 1 1 calc R U . . .
C65 C 0.6668(5) 0.1382(3) 0.2658(2) 0.0606(14) Uani 1 1 d . . . . .
C66 C 0.6882(5) 0.0695(4) 0.3092(3) 0.0787(18) Uani 1 1 d . . . . .
H66 H 0.749108 0.027596 0.304665 0.094 Uiso 1 1 calc R U . . .
C67 C 0.6196(5) 0.0594(4) 0.3620(3) 0.0798(19) Uani 1 1 d . . . . .
H67 H 0.634210 0.011227 0.392612 0.096 Uiso 1 1 calc R U . . .
C68 C 0.5302(4) 0.1228(3) 0.3673(2) 0.0567(13) Uani 1 1 d . . . . .
C69 C 0.5100(4) 0.1940(3) 0.3222(2) 0.0554(13) Uani 1 1 d . . . . .
H69 H 0.450632 0.237138 0.326309 0.066 Uiso 1 1 calc R U . . .
C70 C 0.5780(5) 0.2017(3) 0.2705(2) 0.0627(14) Uani 1 1 d . . . . .
H70 H 0.563708 0.249095 0.239456 0.075 Uiso 1 1 calc R U . . .
C71 C 0.4286(5) 0.1531(3) 0.5584(2) 0.0632(14) Uani 1 1 d . . . . .
H71 H 0.367212 0.166278 0.583984 0.076 Uiso 1 1 calc R U . . .
C72 C 0.5410(6) 0.1439(4) 0.5707(3) 0.0783(18) Uani 1 1 d . . . . .
H72 H 0.554902 0.152931 0.604786 0.094 Uiso 1 1 calc R U . . .
C73 C 0.6331(5) 0.1214(4) 0.5337(3) 0.0772(19) Uani 1 1 d . . . . .
H73 H 0.706585 0.113006 0.544508 0.093 Uiso 1 1 calc R U . . .
C74 C 0.6191(5) 0.1116(4) 0.4825(3) 0.0721(17) Uani 1 1 d . . . . .
H74 H 0.681154 0.098961 0.457107 0.087 Uiso 1 1 calc R U . . .
C75 C 0.5042(4) 0.1214(3) 0.4695(2) 0.0571(13) Uani 1 1 d . . . . .
C76 C 0.4123(4) 0.1420(3) 0.5070(2) 0.0508(12) Uani 1 1 d . . . . .
C77 C 0.3436(4) 0.1290(3) 0.4314(2) 0.0471(11) Uani 1 1 d . . . . .
C78 C 0.2659(5) 0.1197(3) 0.3931(2) 0.0547(13) Uani 1 1 d . . . . .
C79 C 0.2987(5) 0.0651(4) 0.3568(2) 0.0704(16) Uani 1 1 d . . . . .
H79 H 0.371484 0.034734 0.356025 0.084 Uiso 1 1 calc R U . . .
C80 C 0.2215(6) 0.0564(5) 0.3216(3) 0.0825(19) Uani 1 1 d . . . . .
H80 H 0.242986 0.019529 0.297713 0.099 Uiso 1 1 calc R U . . .
C81 C 0.1159(6) 0.1010(5) 0.3217(3) 0.088(2) Uani 1 1 d . . . . .
H81 H 0.065848 0.094770 0.297660 0.105 Uiso 1 1 calc R U . . .
C82 C 0.0816(6) 0.1556(4) 0.3569(3) 0.0785(18) Uani 1 1 d . . . . .
H82 H 0.009350 0.186814 0.355823 0.094 Uiso 1 1 calc R U . . .
C83 C 0.1551(4) 0.1647(3) 0.3947(2) 0.0545(13) Uani 1 1 d . . . . .
C84 C 0.1467(5) 0.1371(4) 0.5953(3) 0.0715(17) Uani 1 1 d . . . . .
C85 C -0.0268(5) 0.1935(4) 0.5348(3) 0.0689(15) Uani 1 1 d . . . . .
C86 C 0.1109(5) 0.0482(4) 0.5260(3) 0.0735(17) Uani 1 1 d . . . . .

loop_
_atom_site_aniso_label
_atom_site_aniso_U_11
_atom_site_aniso_U_22
_atom_site_aniso_U_33
_atom_site_aniso_U_23
_atom_site_aniso_U_13
_atom_site_aniso_U_12
Re1 0.04408(13) 0.05120(13) 0.05073(12) -0.01943(9) 0.00511(9) -0.01017(9)
Re2 0.04401(13) 0.05205(13) 0.06319(14) -0.01304(10) 0.00639(10) -0.01631(10)
O1 0.068(2) 0.052(2) 0.0450(18) -0.0181(16) -0.0042(16) -0.0055(17)
O2 0.075(3) 0.130(4) 0.121(4) -0.079(3) 0.025(3) -0.001(3)
O3 0.062(3) 0.114(4) 0.170(5) -0.072(4) -0.030(3) -0.013(3)
O4 0.113(4) 0.094(3) 0.058(3) 0.005(2) -0.004(2) -0.045(3)
O5 0.089(3) 0.054(2) 0.078(3) -0.019(2) 0.033(2) -0.025(2)
C87A 0.033(5) 0.049(5) 0.053(5) -0.006(4) -0.004(4) -0.004(4)
C87B 0.035(5) 0.045(4) 0.052(4) -0.013(4) -0.006(4) -0.004(4)
O7 0.054(2) 0.061(2) 0.062(2) -0.0182(18) -0.0129(17) 0.0007(18)
O8 0.113(4) 0.112(4) 0.064(3) 0.002(3) -0.002(3) 0.004(3)
O9 0.047(3) 0.133(5) 0.170(5) -0.058(4) 0.008(3) -0.012(3)
O10 0.087(3) 0.059(3) 0.187(5) -0.039(3) 0.017(3) -0.026(2)
N1 0.045(5) 0.046(5) 0.055(6) -0.018(5) 0.001(5) -0.008(5)
N1A 0.044(5) 0.046(4) 0.056(6) -0.015(4) 0.003(5) -0.004(4)
N2 0.046(5) 0.048(4) 0.055(5) -0.018(4) 0.007(4) -0.004(4)
N2A 0.044(4) 0.045(4) 0.056(5) -0.019(3) 0.006(4) -0.012(3)
N3 0.024(9) 0.050(6) 0.040(6) -0.017(5) -0.012(6) 0.002(5)
N3A 0.018(6) 0.051(5) 0.035(5) 0.001(4) -0.008(4) -0.004(4)
N4 0.029(5) 0.048(4) 0.037(4) -0.004(4) -0.006(4) -0.008(4)
N4A 0.037(4) 0.046(4) 0.043(4) -0.013(3) -0.005(4) -0.009(3)
N5 0.040(2) 0.045(2) 0.056(2) -0.0066(19) -0.0020(19) -0.0111(18)
N6 0.044(3) 0.054(3) 0.058(3) -0.001(2) 0.003(2) -0.010(2)
N7 0.042(2) 0.048(2) 0.044(2) -0.0150(18) 0.0002(18) -0.0063(18)
N8 0.046(2) 0.056(3) 0.041(2) -0.0122(19) 0.0024(18) -0.0127(19)
C1 0.035(2) 0.053(3) 0.041(2) -0.009(2) -0.0083(19) -0.006(2)
C2 0.043(5) 0.045(5) 0.041(5) -0.010(4) 0.001(5) -0.010(5)
C2A 0.037(4) 0.050(5) 0.043(4) -0.010(4) -0.009(4) -0.017(4)
C3 0.048(4) 0.049(5) 0.045(4) -0.007(4) -0.005(4) -0.009(5)
C3A 0.045(4) 0.050(5) 0.041(4) -0.011(4) -0.009(3) -0.008(4)
C4 0.049(5) 0.047(6) 0.046(5) -0.010(5) 0.001(4) -0.008(5)
C4A 0.050(4) 0.045(5) 0.044(4) -0.007(4) -0.004(4) -0.010(5)
C5 0.048(5) 0.050(6) 0.050(5) -0.010(5) 0.001(5) -0.005(6)
C5A 0.049(5) 0.050(6) 0.042(5) -0.007(5) 0.004(4) -0.006(5)
C6 0.053(5) 0.051(7) 0.045(6) -0.012(5) -0.007(5) -0.005(6)
C6A 0.053(5) 0.044(5) 0.049(5) -0.010(4) 0.001(4) -0.001(5)
C7 0.048(5) 0.049(6) 0.046(5) -0.008(5) -0.005(5) -0.009(5)
C7A 0.045(5) 0.045(5) 0.042(5) -0.006(4) 0.000(4) -0.004(4)
C8 0.044(4) 0.048(5) 0.039(4) -0.015(4) -0.006(4) -0.006(4)
C8A 0.043(4) 0.050(4) 0.041(4) -0.011(4) -0.010(3) -0.005(4)
C9 0.037(5) 0.045(5) 0.049(5) -0.006(4) -0.009(4) -0.010(4)
C9A 0.044(5) 0.047(4) 0.042(4) -0.008(4) -0.003(4) -0.011(4)
C10 0.039(5) 0.051(5) 0.037(5) -0.011(4) -0.006(4) -0.006(4)
C10A 0.039(4) 0.048(4) 0.035(4) -0.012(4) -0.006(4) -0.011(4)
C11 0.032(6) 0.050(5) 0.034(5) -0.004(4) -0.014(5) -0.008(4)
C11A 0.036(5) 0.052(4) 0.037(5) -0.011(4) -0.002(4) -0.010(4)
C12 0.039(5) 0.050(5) 0.040(5) -0.005(4) -0.011(4) -0.005(4)
C12A 0.030(4) 0.042(4) 0.051(4) -0.001(3) -0.009(4) -0.009(3)
C13 0.032(5) 0.048(4) 0.047(5) -0.001(4) -0.010(4) -0.012(4)
C13A 0.028(4) 0.041(4) 0.047(4) -0.012(3) -0.008(4) -0.009(4)
C14A 0.025(5) 0.042(5) 0.043(5) -0.005(4) -0.018(4) -0.007(4)
C14B 0.032(5) 0.046(5) 0.048(4) -0.001(4) -0.015(4) -0.013(4)
C15 0.028(5) 0.044(5) 0.051(5) 0.000(4) -0.013(4) -0.011(4)
C15A 0.028(4) 0.041(4) 0.048(4) -0.005(4) -0.004(4) -0.011(4)
C16 0.025(5) 0.047(5) 0.055(5) 0.000(5) -0.005(5) -0.005(5)
C16A 0.030(5) 0.049(4) 0.056(5) -0.004(4) -0.014(4) -0.012(4)
C17 0.026(5) 0.046(5) 0.051(5) 0.007(4) -0.029(4) -0.012(5)
C17A 0.040(5) 0.049(4) 0.048(4) 0.003(4) -0.024(4) -0.013(5)
C18 0.027(5) 0.041(5) 0.046(5) -0.006(4) -0.019(4) -0.013(4)
C18A 0.038(5) 0.047(4) 0.052(5) -0.001(4) -0.012(4) -0.018(4)
C19 0.052(8) 0.052(8) 0.041(7) 0.001(6) -0.024(6) -0.023(6)
C19A 0.067(9) 0.077(9) 0.051(7) -0.012(7) -0.012(6) -0.027(7)
C20 0.056(8) 0.048(9) 0.054(8) 0.019(6) -0.025(6) 0.006(7)
C20A 0.039(6) 0.061(9) 0.042(6) -0.007(6) 0.003(5) 0.007(5)
C21 0.034(9) 0.044(8) 0.072(9) 0.012(7) -0.016(7) 0.001(7)
C21A 0.038(8) 0.064(9) 0.075(8) 0.003(8) -0.011(7) 0.005(6)
C22 0.037(5) 0.047(5) 0.053(5) -0.010(4) 0.003(4) -0.005(5)
C22A 0.033(4) 0.048(4) 0.053(4) -0.011(4) 0.002(4) -0.007(4)
C23B 0.034(2) 0.051(3) 0.054(3) -0.008(2) 0.006(2) -0.003(2)
C24 0.041(5) 0.051(5) 0.054(5) -0.015(4) 0.008(4) -0.001(4)
C24A 0.041(4) 0.048(4) 0.058(4) -0.019(4) 0.007(4) -0.007(3)
C25 0.045(5) 0.047(5) 0.058(5) -0.015(4) 0.002(4) -0.012(4)
C25A 0.046(5) 0.049(5) 0.056(4) -0.007(4) -0.001(4) -0.006(4)
C26 0.046(5) 0.051(6) 0.048(5) -0.002(5) 0.002(5) -0.004(6)
C26A 0.049(5) 0.052(5) 0.051(4) -0.013(4) 0.003(4) -0.003(5)
C27 0.036(5) 0.053(6) 0.052(5) -0.014(5) 0.001(4) -0.007(5)
C27A 0.035(4) 0.041(5) 0.053(4) -0.012(4) 0.009(4) -0.002(4)
C28 0.062(8) 0.036(8) 0.058(8) 0.002(7) 0.014(7) -0.011(7)
C28A 0.068(7) 0.055(8) 0.054(7) -0.004(6) -0.026(5) -0.006(7)
C29 0.042(10) 0.051(8) 0.068(8) -0.009(7) -0.004(7) 0.003(8)
C29A 0.025(6) 0.053(7) 0.058(6) -0.016(5) -0.002(4) 0.002(5)
C30 0.067(10) 0.058(8) 0.065(8) 0.006(7) -0.007(7) -0.021(7)
C30A 0.076(10) 0.060(7) 0.088(8) -0.013(6) -0.003(7) -0.011(6)
C31 0.049(5) 0.045(5) 0.056(5) -0.013(4) 0.005(4) -0.004(4)
C31A 0.051(5) 0.053(4) 0.058(5) -0.019(4) 0.011(4) -0.007(4)
C32 0.051(5) 0.044(5) 0.054(6) -0.017(5) 0.003(5) -0.010(5)
C32A 0.051(5) 0.046(4) 0.055(5) -0.015(4) 0.006(5) -0.006(4)
C33 0.054(4) 0.049(4) 0.059(5) -0.012(4) 0.005(4) -0.010(4)
C33A 0.053(4) 0.050(4) 0.051(5) -0.019(4) 0.004(4) -0.011(4)
C34 0.057(5) 0.054(5) 0.062(6) -0.011(5) 0.007(5) -0.007(4)
C34A 0.057(4) 0.054(4) 0.054(5) -0.023(4) 0.004(4) -0.003(4)
C35 0.068(4) 0.049(4) 0.066(6) -0.018(4) 0.004(5) -0.014(4)
C35A 0.063(4) 0.050(4) 0.058(5) -0.018(4) 0.000(4) -0.008(4)
C36 0.074(5) 0.053(5) 0.069(6) -0.022(5) 0.008(6) -0.005(5)
C36A 0.073(5) 0.050(4) 0.060(6) -0.021(4) 0.005(5) -0.010(4)
C37 0.080(6) 0.052(5) 0.072(7) -0.016(6) 0.000(6) -0.009(5)
C37A 0.082(5) 0.044(4) 0.064(6) -0.021(4) -0.002(5) -0.014(4)
C38 0.081(6) 0.056(5) 0.069(7) -0.015(6) -0.001(6) -0.016(5)
C38A 0.080(5) 0.051(4) 0.067(6) -0.020(5) 0.000(5) -0.022(4)
C39 0.074(5) 0.056(5) 0.062(6) -0.018(5) -0.003(5) -0.019(5)
C39A 0.073(5) 0.059(4) 0.065(6) -0.023(4) 0.006(5) -0.018(4)
C40 0.061(4) 0.053(4) 0.061(6) -0.019(4) 0.004(5) -0.014(4)
C40A 0.064(4) 0.053(4) 0.061(5) -0.020(4) 0.005(4) -0.016(4)
C41 0.053(5) 0.052(5) 0.057(6) -0.015(4) 0.007(5) -0.008(4)
C41A 0.051(4) 0.054(4) 0.058(5) -0.021(4) 0.006(4) -0.010(4)
C42 0.048(3) 0.044(2) 0.060(3) -0.014(2) 0.000(2) -0.005(2)
C43 0.058(3) 0.078(4) 0.062(4) -0.028(3) 0.001(3) -0.025(3)
C44 0.054(4) 0.072(4) 0.093(4) -0.039(3) -0.001(3) -0.003(3)
C45 0.054(4) 0.083(4) 0.073(4) -0.036(3) 0.005(3) -0.011(3)
C46 0.042(3) 0.052(3) 0.051(3) -0.019(2) 0.007(2) -0.008(2)
C47 0.063(4) 0.056(3) 0.060(3) -0.015(3) -0.017(3) -0.004(3)
C48 0.065(4) 0.065(4) 0.093(5) -0.011(3) -0.028(3) -0.001(3)
C49 0.067(4) 0.055(3) 0.087(4) -0.024(3) -0.013(3) -0.011(3)
C50 0.053(3) 0.055(3) 0.056(3) -0.018(3) -0.003(2) -0.010(3)
C51 0.040(3) 0.043(3) 0.050(3) -0.015(2) 0.006(2) -0.007(2)
C52 0.042(3) 0.051(3) 0.040(2) -0.021(2) 0.006(2) -0.011(2)
C53 0.049(3) 0.053(3) 0.042(3) -0.016(2) 0.005(2) -0.008(2)
C54 0.040(3) 0.062(3) 0.044(3) -0.013(2) 0.002(2) -0.010(2)
C55 0.061(4) 0.074(4) 0.053(3) -0.018(3) -0.001(3) -0.017(3)
C56 0.063(4) 0.093(5) 0.062(4) -0.012(3) -0.019(3) 0.005(4)
C57 0.073(4) 0.078(4) 0.054(3) -0.008(3) -0.016(3) 0.003(3)
C58 0.064(4) 0.063(4) 0.051(3) -0.011(3) 0.005(3) -0.009(3)
C59 0.043(3) 0.058(3) 0.044(3) -0.012(2) 0.006(2) -0.013(2)
C60 0.046(3) 0.067(4) 0.054(3) -0.018(3) 0.008(2) -0.014(3)
C61 0.058(3) 0.063(3) 0.045(3) -0.011(3) 0.017(2) -0.010(3)
C62 0.049(3) 0.049(3) 0.068(3) -0.018(3) 0.016(3) -0.008(2)
C63 0.060(3) 0.058(3) 0.062(3) -0.022(3) 0.009(3) -0.014(3)
C64 0.052(3) 0.062(3) 0.052(3) -0.019(2) 0.005(2) -0.021(3)
C65 0.061(4) 0.048(3) 0.061(3) -0.007(3) 0.016(3) -0.008(3)
C66 0.058(4) 0.054(4) 0.103(5) -0.007(3) 0.026(3) -0.001(3)
C67 0.064(4) 0.053(3) 0.092(4) 0.009(3) 0.026(3) 0.000(3)
C68 0.045(3) 0.051(3) 0.061(3) 0.001(3) 0.010(2) -0.009(2)
C69 0.050(3) 0.045(3) 0.061(3) -0.004(2) 0.007(2) -0.006(2)
C70 0.071(4) 0.047(3) 0.064(3) -0.006(3) 0.004(3) -0.014(3)
C71 0.068(4) 0.047(3) 0.072(4) -0.005(3) -0.009(3) -0.018(3)
C72 0.078(5) 0.071(4) 0.083(4) 0.000(3) -0.027(4) -0.024(3)
C73 0.056(4) 0.071(4) 0.089(5) 0.023(4) -0.020(4) -0.031(3)
C74 0.048(3) 0.062(4) 0.093(5) 0.007(3) -0.008(3) -0.016(3)
C75 0.046(3) 0.046(3) 0.070(3) 0.006(3) -0.006(3) -0.020(2)
C76 0.048(3) 0.041(3) 0.057(3) 0.002(2) -0.004(2) -0.015(2)
C77 0.045(3) 0.041(3) 0.050(3) -0.006(2) 0.007(2) -0.013(2)
C78 0.061(4) 0.047(3) 0.053(3) -0.007(2) 0.006(2) -0.021(3)
C79 0.080(4) 0.059(4) 0.067(4) -0.012(3) 0.016(3) -0.025(3)
C80 0.093(5) 0.090(5) 0.078(4) -0.037(4) -0.011(4) -0.024(4)
C81 0.087(5) 0.119(6) 0.073(4) -0.041(4) -0.009(4) -0.033(4)
C82 0.075(4) 0.085(5) 0.083(4) -0.025(4) -0.019(3) -0.017(3)
C83 0.050(3) 0.052(3) 0.062(3) -0.012(3) -0.005(3) -0.012(3)
C84 0.048(3) 0.055(4) 0.097(5) -0.002(3) 0.004(3) -0.006(3)
C85 0.060(4) 0.069(4) 0.081(4) -0.025(3) 0.003(3) -0.022(3)
C86 0.049(3) 0.058(4) 0.109(5) -0.022(3) 0.015(3) -0.015(3)

loop_
_atom_type_symbol
_atom_type_description
_atom_type_scat_dispersion_real
_atom_type_scat_dispersion_imag
_atom_type_scat_source
C C 0.0033 0.0016 'International Tables Vol C Tables 4.2.6.8 and 6.1.1.4'
H H 0.0000 0.0000 'International Tables Vol C Tables 4.2.6.8 and 6.1.1.4'
N N 0.0061 0.0033 'International Tables Vol C Tables 4.2.6.8 and 6.1.1.4'
O O 0.0106 0.0060 'International Tables Vol C Tables 4.2.6.8 and 6.1.1.4'
Re Re -1.0185 7.2310 'International Tables Vol C Tables 4.2.6.8 and 6.1.1.4'

loop_
_geom_angle_atom_site_label_1
_geom_angle_atom_site_label_2
_geom_angle_atom_site_label_3
_geom_angle
_geom_angle_site_symmetry_1
_geom_angle_site_symmetry_3
_geom_angle_publ_flag
C43 Re1 C45 88.4(3) . . ?
C43 Re1 C44 88.1(2) . . ?
C45 Re1 C44 89.6(2) . . ?
C43 Re1 O1 175.81(19) . . ?
C45 Re1 O1 95.3(2) . . ?
C44 Re1 O1 93.8(2) . . ?
C43 Re1 N1 92.4(15) . . ?
C45 Re1 N1 177.3(11) . . ?
C44 Re1 N1 93.0(15) . . ?
O1 Re1 N1 83.8(15) . . ?
C43 Re1 N1A 93.9(12) . . ?
C45 Re1 N1A 177.5(7) . . ?
C44 Re1 N1A 91.3(12) . . ?
O1 Re1 N1A 82.3(11) . . ?
C43 Re1 N7 98.06(18) . . ?
C45 Re1 N7 92.5(2) . . ?
C44 Re1 N7 173.5(2) . . ?
O1 Re1 N7 79.89(13) . . ?
N1 Re1 N7 84.8(13) . . ?
N1A Re1 N7 86.3(10) . . ?
C84 Re2 C85 88.5(3) . . ?
C84 Re2 C86 87.5(3) . . ?
C85 Re2 C86 89.7(2) . . ?
C84 Re2 O7 174.4(2) . . ?
C85 Re2 O7 91.1(2) . . ?
C86 Re2 O7 98.1(2) . . ?
C84 Re2 N3 91.0(6) . . ?
C85 Re2 N3 97.7(6) . . ?
C86 Re2 N3 172.3(7) . . ?
O7 Re2 N3 83.5(6) . . ?
C84 Re2 N5 100.7(2) . . ?
C85 Re2 N5 170.7(2) . . ?
C86 Re2 N5 90.79(19) . . ?
O7 Re2 N5 79.69(14) . . ?
N3 Re2 N5 82.1(5) . . ?
C84 Re2 N3A 95.2(5) . . ?
C85 Re2 N3A 90.6(5) . . ?
C86 Re2 N3A 177.2(5) . . ?
O7 Re2 N3A 79.2(5) . . ?
N5 Re2 N3A 88.4(4) . . ?
C46 O1 Re1 119.5(3) . . ?
C65 O5 C62 117.1(4) . . ?
C22 C87A C15 117.8(12) . . ?
C22 C87A H87A 107.9 . . ?
C15 C87A H87A 107.9 . . ?
C22 C87A H87B 107.9 . . ?
C15 C87A H87B 107.9 . . ?
H87A C87A H87B 107.2 . . ?
C22A C87B C15A 119.7(9) . . ?
C22A C87B H87C 107.4 . . ?
C15A C87B H87C 107.4 . . ?
C22A C87B H87D 107.4 . . ?
C15A C87B H87D 107.4 . . ?
H87C C87B H87D 106.9 . . ?
C83 O7 Re2 119.8(3) . . ?
C32 N1 C42 104.4(10) . . ?
C32 N1 Re1 126.2(12) . . ?
C42 N1 Re1 128.4(10) . . ?
C32A N1A C42 106.3(7) . . ?
C32A N1A Re1 125.1(8) . . ?
C42 N1A Re1 128.4(7) . . ?
C32 N2 C33 106.9(9) . . ?
C32 N2 C31 125.8(10) . . ?
C33 N2 C31 125.2(10) . . ?
C32A N2A C33A 107.3(7) . . ?
C32A N2A C31A 127.7(8) . . ?
C33A N2A C31A 125.0(7) . . ?
C11 N3 C1 101.4(10) . . ?
C11 N3 Re2 124.8(11) . . ?
C1 N3 Re2 125.1(9) . . ?
C11A N3A C1 104.2(7) . . ?
C11A N3A Re2 123.2(7) . . ?
C1 N3A Re2 130.0(6) . . ?
C11 N4 C10 106.2(8) . . ?
C11 N4 C12 124.4(9) . . ?
C10 N4 C12 126.3(11) . . ?
C11A N4A C10A 107.1(7) . . ?
C11A N4A C12A 127.0(7) . . ?
C10A N4A C12A 125.8(7) . . ?
C77 N5 C76 107.1(4) . . ?
C77 N5 Re2 123.5(3) . . ?
C76 N5 Re2 129.4(3) . . ?
C75 N6 C77 107.4(4) . . ?
C75 N6 C68 123.5(4) . . ?
C77 N6 C68 126.5(4) . . ?
C52 N7 C53 107.3(4) . . ?
C52 N7 Re1 122.5(3) . . ?
C53 N7 Re1 130.1(3) . . ?
C52 N8 C54 107.0(4) . . ?
C52 N8 C59 126.8(4) . . ?
C54 N8 C59 123.8(4) . . ?
C2 C1 C10 126.0(10) . . ?
C2A C1 N3A 134.5(7) . . ?
C2A C1 C10A 117.0(7) . . ?
N3A C1 C10A 108.4(6) . . ?
C2 C1 N3 125.6(8) . . ?
C10 C1 N3 107.7(8) . . ?
C1 C2 C3 115.5(11) . . ?
C1 C2 H2 122.3 . . ?
C3 C2 H2 122.3 . . ?
C1 C2A C3A 120.4(9) . . ?
C1 C2A H2A 119.8 . . ?
C3A C2A H2A 119.8 . . ?
C2 C3 C4 122.9(10) . . ?
C2 C3 C8 120.2(9) . . ?
C4 C3 C8 116.9(9) . . ?
C2A C3A C4A 121.6(8) . . ?
C2A C3A C8A 120.9(8) . . ?
C4A C3A C8A 117.4(7) . . ?
C5 C4 C3 122.2(10) . . ?
C5 C4 H4 118.9 . . ?
C3 C4 H4 118.9 . . ?
C5A C4A C3A 121.0(8) . . ?
C5A C4A H4A 119.5 . . ?
C3A C4A H4A 119.5 . . ?
C4 C5 C6 121.0(10) . . ?
C4 C5 H5 119.5 . . ?
C6 C5 H5 119.5 . . ?
C6A C5A C4A 121.1(8) . . ?
C6A C5A H5A 119.4 . . ?
C4A C5A H5A 119.4 . . ?
C5 C6 C7 120.7(11) . . ?
C5 C6 H6 119.7 . . ?
C7 C6 H6 119.7 . . ?
C5A C6A C7A 121.3(8) . . ?
C5A C6A H6A 119.4 . . ?
C7A C6A H6A 119.4 . . ?
C6 C7 C8 120.8(10) . . ?
C6 C7 H7 119.6 . . ?
C8 C7 H7 119.6 . . ?
C6A C7A C8A 120.5(8) . . ?
C6A C7A H7A 119.8 . . ?
C8A C7A H7A 119.8 . . ?
C9 C8 C7 122.4(10) . . ?
C9 C8 C3 119.5(8) . . ?
C7 C8 C3 118.1(9) . . ?
C9A C8A C7A 122.1(8) . . ?
C9A C8A C3A 119.6(7) . . ?
C7A C8A C3A 118.3(7) . . ?
C10 C9 C8 117.9(11) . . ?
C10 C9 H9 121.0 . . ?
C8 C9 H9 121.0 . . ?
C10A C9A C8A 116.9(9) . . ?
C10A C9A H9A 121.6 . . ?
C8A C9A H9A 121.6 . . ?
C1 C10 C9 119.2(11) . . ?
C1 C10 N4 106.5(10) . . ?
C9 C10 N4 129.8(14) . . ?
C9A C10A N4A 129.7(10) . . ?
C9A C10A C1 124.5(7) . . ?
N4A C10A C1 103.9(7) . . ?
N3 C11 N4 113.5(10) . . ?
N3 C11 H11 123.3 . . ?
N4 C11 H11 123.3 . . ?
N4A C11A N3A 113.1(8) . . ?
N4A C11A H11A 123.4 . . ?
N3A C11A H11A 123.4 . . ?
N4 C12 C13 111.9(10) . . ?
N4 C12 H12A 109.2 . . ?
C13 C12 H12A 109.2 . . ?
N4 C12 H12B 109.2 . . ?
C13 C12 H12B 109.2 . . ?
H12A C12 H12B 107.9 . . ?
N4A C12A C13A 111.1(7) . . ?
N4A C12A H12C 109.4 . . ?
C13A C12A H12C 109.4 . . ?
N4A C12A H12D 109.4 . . ?
C13A C12A H12D 109.4 . . ?
H12C C12A H12D 108.0 . . ?
C14A C13 C18 118.9(8) . . ?
C14A C13 C12 122.2(9) . . ?
C18 C13 C12 118.8(9) . . ?
C14B C13A C18A 119.3(7) . . ?
C14B C13A C12A 121.8(8) . . ?
C18A C13A C12A 118.9(7) . . ?
C15 C14A C13 120.9(9) . . ?
C15 C14A C20 119.2(10) . . ?
C13 C14A C20 119.9(10) . . ?
C15A C14B C13A 120.3(8) . . ?
C15A C14B C20A 120.1(8) . . ?
C13A C14B C20A 119.6(8) . . ?
C16 C15 C14A 120.3(9) . . ?
C16 C15 C87A 119.1(9) . . ?
C14A C15 C87A 120.4(9) . . ?
C14B C15A C16A 120.3(7) . . ?
C14B C15A C87B 121.0(7) . . ?
C16A C15A C87B 118.7(7) . . ?
C15 C16 C17 118.8(9) . . ?
C15 C16 C21 124.3(10) . . ?
C17 C16 C21 116.8(10) . . ?
C17A C16A C15A 118.5(8) . . ?
C17A C16A C21A 116.7(9) . . ?
C15A C16A C21A 124.8(8) . . ?
C18 C17 C16 122.7(10) . . ?
C18 C17 H17 118.7 . . ?
C16 C17 H17 118.7 . . ?
C18A C17A C16A 123.5(8) . . ?
C18A C17A H17A 118.2 . . ?
C16A C17A H17A 118.2 . . ?
C17 C18 C13 117.5(9) . . ?
C17 C18 C19 120.5(10) . . ?
C13 C18 C19 121.8(9) . . ?
C17A C18A C13A 117.6(7) . . ?
C17A C18A C19A 119.4(9) . . ?
C13A C18A C19A 123.0(8) . . ?
C18 C19 H19A 109.5 . . ?
C18 C19 H19B 109.5 . . ?
H19A C19 H19B 109.5 . . ?
C18 C19 H19C 109.5 . . ?
H19A C19 H19C 109.5 . . ?
H19B C19 H19C 109.5 . . ?
C18A C19A H19D 109.5 . . ?
C18A C19A H19E 109.5 . . ?
H19D C19A H19E 109.5 . . ?
C18A C19A H19F 109.5 . . ?
H19D C19A H19F 109.5 . . ?
H19E C19A H19F 109.5 . . ?
C14A C20 H20A 109.5 . . ?
C14A C20 H20B 109.5 . . ?
H20A C20 H20B 109.5 . . ?
C14A C20 H20C 109.5 . . ?
H20A C20 H20C 109.5 . . ?
H20B C20 H20C 109.5 . . ?
C14B C20A H20D 109.5 . . ?
C14B C20A H20E 109.5 . . ?
H20D C20A H20E 109.5 . . ?
C14B C20A H20F 109.5 . . ?
H20D C20A H20F 109.5 . . ?
H20E C20A H20F 109.5 . . ?
C16 C21 H21A 109.5 . . ?
C16 C21 H21B 109.5 . . ?
H21A C21 H21B 109.5 . . ?
C16 C21 H21C 109.5 . . ?
H21A C21 H21C 109.5 . . ?
H21B C21 H21C 109.5 . . ?
C16A C21A H21D 109.5 . . ?
C16A C21A H21E 109.5 . . ?
H21D C21A H21E 109.5 . . ?
C16A C21A H21F 109.5 . . ?
H21D C21A H21F 109.5 . . ?
H21E C21A H21F 109.5 . . ?
C23B C22 C27 118.4(10) . . ?
C23B C22 C87A 123.8(12) . . ?
C27 C22 C87A 117.7(11) . . ?
C27A C22A C23B 119.2(8) . . ?
C27A C22A C87B 120.9(9) . . ?
C23B C22A C87B 119.4(10) . . ?
C24A C23B C22A 118.7(8) . . ?
C22 C23B C24 122.6(10) . . ?
C24A C23B C29A 121.0(9) . . ?
C22A C23B C29A 120.1(8) . . ?
C22 C23B C29 121.6(11) . . ?
C24 C23B C29 114.9(10) . . ?
C25 C24 C23B 117.6(10) . . ?
C25 C24 C31 119.4(10) . . ?
C23B C24 C31 122.8(11) . . ?
C25A C24A C23B 121.0(8) . . ?
C25A C24A C31A 118.2(9) . . ?
C23B C24A C31A 120.8(9) . . ?
C26 C25 C24 119.0(10) . . ?
C26 C25 C30 118.4(11) . . ?
C24 C25 C30 122.6(11) . . ?
C26A C25A C24A 118.3(9) . . ?
C26A C25A C30A 119.8(9) . . ?
C24A C25A C30A 121.9(10) . . ?
C25 C26 C27 123.6(10) . . ?
C25 C26 H26 118.2 . . ?
C27 C26 H26 118.2 . . ?
C25A C26A C27A 123.5(9) . . ?
C25A C26A H26A 118.3 . . ?
C27A C26A H26A 118.3 . . ?
C26 C27 C22 118.8(10) . . ?
C26 C27 C28 119.6(10) . . ?
C22 C27 C28 121.5(10) . . ?
C22A C27A C26A 118.8(9) . . ?
C22A C27A C28A 123.7(8) . . ?
C26A C27A C28A 117.5(9) . . ?
C27 C28 H28A 109.5 . . ?
C27 C28 H28B 109.5 . . ?
H28A C28 H28B 109.5 . . ?
C27 C28 H28C 109.5 . . ?
H28A C28 H28C 109.5 . . ?
H28B C28 H28C 109.5 . . ?
C27A C28A H28D 109.5 . . ?
C27A C28A H28E 109.5 . . ?
H28D C28A H28E 109.5 . . ?
C27A C28A H28F 109.5 . . ?
H28D C28A H28F 109.5 . . ?
H28E C28A H28F 109.5 . . ?
C23B C29 H29A 109.5 . . ?
C23B C29 H29B 109.5 . . ?
H29A C29 H29B 109.5 . . ?
C23B C29 H29C 109.5 . . ?
H29A C29 H29C 109.5 . . ?
H29B C29 H29C 109.5 . . ?
C23B C29A H29D 109.5 . . ?
C23B C29A H29E 109.5 . . ?
H29D C29A H29E 109.5 . . ?
C23B C29A H29F 109.5 . . ?
H29D C29A H29F 109.5 . . ?
H29E C29A H29F 109.5 . . ?
C25 C30 H30A 109.5 . . ?
C25 C30 H30B 109.5 . . ?
H30A C30 H30B 109.5 . . ?
C25 C30 H30C 109.5 . . ?
H30A C30 H30C 109.5 . . ?
H30B C30 H30C 109.5 . . ?
C25A C30A H30D 109.5 . . ?
C25A C30A H30E 109.5 . . ?
H30D C30A H30E 109.5 . . ?
C25A C30A H30F 109.5 . . ?
H30D C30A H30F 109.5 . . ?
H30E C30A H30F 109.5 . . ?
N2 C31 C24 110.9(10) . . ?
N2 C31 H31A 109.5 . . ?
C24 C31 H31A 109.5 . . ?
N2 C31 H31B 109.5 . . ?
C24 C31 H31B 109.5 . . ?
H31A C31 H31B 108.0 . . ?
N2A C31A C24A 111.7(9) . . ?
N2A C31A H31C 109.3 . . ?
C24A C31A H31C 109.3 . . ?
N2A C31A H31D 109.3 . . ?
C24A C31A H31D 109.3 . . ?
H31C C31A H31D 108.0 . . ?
N1 C32 N2 112.4(10) . . ?
N1 C32 H32 123.8 . . ?
N2 C32 H32 123.8 . . ?
N1A C32A N2A 112.2(8) . . ?
N1A C32A H32A 123.9 . . ?
N2A C32A H32A 123.9 . . ?
C34 C33 C42 122.2(10) . . ?
C34 C33 N2 131.7(10) . . ?
C42 C33 N2 105.7(9) . . ?
C34A C33A N2A 130.8(8) . . ?
C34A C33A C42 123.1(8) . . ?
N2A C33A C42 105.6(7) . . ?
C33 C34 C35 118.2(11) . . ?
C33 C34 H34 120.9 . . ?
C35 C34 H34 120.9 . . ?
C33A C34A C35A 117.5(8) . . ?
C33A C34A H34A 121.3 . . ?
C35A C34A H34A 121.3 . . ?
C34 C35 C40 119.0(9) . . ?
C34 C35 C36 121.7(10) . . ?
C40 C35 C36 119.3(9) . . ?
C36A C35A C34A 121.8(8) . . ?
C36A C35A C40A 119.1(7) . . ?
C34A C35A C40A 119.1(7) . . ?
C37 C36 C35 119.2(10) . . ?
C37 C36 H36 120.4 . . ?
C35 C36 H36 120.4 . . ?
C37A C36A C35A 120.4(8) . . ?
C37A C36A H36A 119.8 . . ?
C35A C36A H36A 119.8 . . ?
C36 C37 C38 122.4(11) . . ?
C36 C37 H37 118.8 . . ?
C38 C37 H37 118.8 . . ?
C36A C37A C38A 121.6(8) . . ?
C36A C37A H37A 119.2 . . ?
C38A C37A H37A 119.2 . . ?
C39 C38 C37 120.7(11) . . ?
C39 C38 H38 119.7 . . ?
C37 C38 H38 119.7 . . ?
C39A C38A C37A 120.2(9) . . ?
C39A C38A H38A 119.9 . . ?
C37A C38A H38A 119.9 . . ?
C38 C39 C40 120.7(10) . . ?
C38 C39 H39 119.6 . . ?
C40 C39 H39 119.6 . . ?
C38A C39A C40A 121.5(9) . . ?
C38A C39A H39A 119.3 . . ?
C40A C39A H39A 119.3 . . ?
C41 C40 C35 120.6(10) . . ?
C41 C40 C39 121.5(10) . . ?
C35 C40 C39 117.7(9) . . ?
C41A C40A C35A 120.8(8) . . ?
C41A C40A C39A 121.9(8) . . ?
C35A C40A C39A 117.1(7) . . ?
C42 C41 C40 118.3(10) . . ?
C42 C41 H41 120.9 . . ?
C40 C41 H41 120.9 . . ?
C42 C41A C40A 120.3(9) . . ?
C42 C41A H41A 119.8 . . ?
C40A C41A H41A 119.8 . . ?
C33 C42 C41 121.0(10) . . ?
C41A C42 N1A 133.2(8) . . ?
C33 C42 N1 109.0(10) . . ?
C41 C42 N1 128.9(10) . . ?
C41A C42 C33A 118.7(8) . . ?
N1A C42 C33A 107.0(7) . . ?
O4 C43 Re1 178.1(5) . . ?
O3 C44 Re1 177.5(6) . . ?
O2 C45 Re1 176.6(6) . . ?
O1 C46 C51 123.4(4) . . ?
O1 C46 C47 119.4(4) . . ?
C51 C46 C47 117.1(5) . . ?
C48 C47 C46 120.4(5) . . ?
C48 C47 H47 119.8 . . ?
C46 C47 H47 119.8 . . ?
C47 C48 C49 122.2(5) . . ?
C47 C48 H48 118.9 . . ?
C49 C48 H48 118.9 . . ?
C50 C49 C48 118.6(5) . . ?
C50 C49 H49 120.7 . . ?
C48 C49 H49 120.7 . . ?
C49 C50 C51 121.2(5) . . ?
C49 C50 H50 119.4 . . ?
C51 C50 H50 119.4 . . ?
C50 C51 C46 120.2(4) . . ?
C50 C51 C52 121.5(4) . . ?
C46 C51 C52 118.3(4) . . ?
N7 C52 N8 111.0(4) . . ?
N7 C52 C51 125.9(4) . . ?
N8 C52 C51 123.0(4) . . ?
N7 C53 C54 109.4(4) . . ?
N7 C53 C58 131.1(5) . . ?
C54 C53 C58 119.5(5) . . ?
C55 C54 C53 121.9(5) . . ?
C55 C54 N8 132.9(5) . . ?
C53 C54 N8 105.2(4) . . ?
C56 C55 C54 117.7(5) . . ?
C56 C55 H55 121.2 . . ?
C54 C55 H55 121.2 . . ?
C55 C56 C57 121.5(5) . . ?
C55 C56 H56 119.2 . . ?
C57 C56 H56 119.2 . . ?
C58 C57 C56 121.0(6) . . ?
C58 C57 H57 119.5 . . ?
C56 C57 H57 119.5 . . ?
C57 C58 C53 118.4(5) . . ?
C57 C58 H58 120.8 . . ?
C53 C58 H58 120.8 . . ?
C64 C59 C60 120.0(5) . . ?
C64 C59 N8 120.6(4) . . ?
C60 C59 N8 119.4(4) . . ?
C61 C60 C59 119.8(5) . . ?
C61 C60 H60 120.1 . . ?
C59 C60 H60 120.1 . . ?
C62 C61 C60 119.6(5) . . ?
C62 C61 H61 120.2 . . ?
C60 C61 H61 120.2 . . ?
C61 C62 C63 121.3(5) . . ?
C61 C62 O5 122.5(5) . . ?
C63 C62 O5 116.1(5) . . ?
C62 C63 C64 119.5(5) . . ?
C62 C63 H63 120.2 . . ?
C64 C63 H63 120.2 . . ?
C59 C64 C63 119.7(5) . . ?
C59 C64 H64 120.2 . . ?
C63 C64 H64 120.2 . . ?
C66 C65 C70 121.7(5) . . ?
C66 C65 O5 117.4(5) . . ?
C70 C65 O5 120.8(5) . . ?
C65 C66 C67 120.5(5) . . ?
C65 C66 H66 119.7 . . ?
C67 C66 H66 119.7 . . ?
C68 C67 C66 118.2(5) . . ?
C68 C67 H67 120.9 . . ?
C66 C67 H67 120.9 . . ?
C69 C68 C67 120.5(5) . . ?
C69 C68 N6 120.2(5) . . ?
C67 C68 N6 119.1(5) . . ?
C68 C69 C70 120.0(5) . . ?
C68 C69 H69 120.0 . . ?
C70 C69 H69 120.0 . . ?
C65 C70 C69 119.0(5) . . ?
C65 C70 H70 120.5 . . ?
C69 C70 H70 120.5 . . ?
C76 C71 C72 117.0(6) . . ?
C76 C71 H71 121.5 . . ?
C72 C71 H71 121.5 . . ?
C71 C72 C73 122.0(6) . . ?
C71 C72 H72 119.0 . . ?
C73 C72 H72 119.0 . . ?
C74 C73 C72 121.9(6) . . ?
C74 C73 H73 119.1 . . ?
C72 C73 H73 119.1 . . ?
C73 C74 C75 116.4(6) . . ?
C73 C74 H74 121.8 . . ?
C75 C74 H74 121.8 . . ?
N6 C75 C76 107.9(4) . . ?
N6 C75 C74 130.6(6) . . ?
C76 C75 C74 121.6(6) . . ?
C71 C76 C75 121.1(5) . . ?
C71 C76 N5 131.2(5) . . ?
C75 C76 N5 107.7(4) . . ?
N5 C77 N6 109.9(4) . . ?
N5 C77 C78 125.4(4) . . ?
N6 C77 C78 124.5(4) . . ?
C79 C78 C83 120.1(5) . . ?
C79 C78 C77 121.1(5) . . ?
C83 C78 C77 118.7(5) . . ?
C80 C79 C78 119.6(6) . . ?
C80 C79 H79 120.2 . . ?
C78 C79 H79 120.2 . . ?
C81 C80 C79 120.8(6) . . ?
C81 C80 H80 119.6 . . ?
C79 C80 H80 119.6 . . ?
C80 C81 C82 120.7(6) . . ?
C80 C81 H81 119.6 . . ?
C82 C81 H81 119.6 . . ?
C81 C82 C83 120.7(6) . . ?
C81 C82 H82 119.6 . . ?
C83 C82 H82 119.6 . . ?
O7 C83 C78 123.0(5) . . ?
O7 C83 C82 119.1(5) . . ?
C78 C83 C82 117.9(5) . . ?
O8 C84 Re2 177.5(5) . . ?
O9 C85 Re2 178.0(6) . . ?
O10 C86 Re2 174.9(6) . . ?

loop_
_geom_bond_atom_site_label_1
_geom_bond_atom_site_label_2
_geom_bond_distance
_geom_bond_site_symmetry_2
_geom_bond_publ_flag
Re1 C43 1.915(6) . ?
Re1 C45 1.915(6) . ?
Re1 C44 1.921(6) . ?
Re1 O1 2.129(3) . ?
Re1 N1 2.180(10) . ?
Re1 N1A 2.192(8) . ?
Re1 N7 2.194(4) . ?
Re2 C84 1.867(7) . ?
Re2 C85 1.895(6) . ?
Re2 C86 1.918(6) . ?
Re2 O7 2.124(3) . ?
Re2 N3 2.172(10) . ?
Re2 N5 2.186(4) . ?
Re2 N3A 2.191(8) . ?
O1 C46 1.320(5) . ?
O2 C45 1.138(6) . ?
O3 C44 1.144(6) . ?
O4 C43 1.154(6) . ?
O5 C65 1.398(6) . ?
O5 C62 1.401(6) . ?
C87A C22 1.531(13) . ?
C87A C15 1.544(11) . ?
C87A H87A 0.9700 . ?
C87A H87B 0.9700 . ?
C87B C22A 1.511(10) . ?
C87B C15A 1.539(9) . ?
C87B H87C 0.9700 . ?
C87B H87D 0.9700 . ?
O7 C83 1.306(6) . ?
O8 C84 1.204(7) . ?
O9 C85 1.156(7) . ?
O10 C86 1.142(6) . ?
N1 C32 1.327(15) . ?
N1 C42 1.411(16) . ?
N1A C32A 1.336(13) . ?
N1A C42 1.397(12) . ?
N2 C32 1.358(11) . ?
N2 C33 1.381(13) . ?
N2 C31 1.478(11) . ?
N2A C32A 1.352(9) . ?
N2A C33A 1.383(10) . ?
N2A C31A 1.475(9) . ?
N3 C11 1.340(14) . ?
N3 C1 1.474(14) . ?
N3A C11A 1.355(11) . ?
N3A C1 1.375(12) . ?
N4 C11 1.359(11) . ?
N4 C10 1.405(13) . ?
N4 C12 1.481(11) . ?
N4A C11A 1.351(9) . ?
N4A C10A 1.396(10) . ?
N4A C12A 1.480(9) . ?
N5 C77 1.340(6) . ?
N5 C76 1.403(6) . ?
N6 C75 1.369(6) . ?
N6 C77 1.385(6) . ?
N6 C68 1.445(6) . ?
N7 C52 1.323(6) . ?
N7 C53 1.380(6) . ?
N8 C52 1.378(6) . ?
N8 C54 1.408(6) . ?
N8 C59 1.440(6) . ?
C1 C2 1.362(14) . ?
C1 C10 1.362(14) . ?
C1 C2A 1.373(12) . ?
C1 C10A 1.456(11) . ?
C2 C3 1.400(12) . ?
C2 H2 0.9300 . ?
C2A C3A 1.405(10) . ?
C2A H2A 0.9300 . ?
C3 C4 1.426(11) . ?
C3 C8 1.443(12) . ?
C3A C4A 1.432(10) . ?
C3A C8A 1.442(10) . ?
C4 C5 1.352(13) . ?
C4 H4 0.9300 . ?
C4A C5A 1.359(11) . ?
C4A H4A 0.9300 . ?
C5 C6 1.359(14) . ?
C5 H5 0.9300 . ?
C5A C6A 1.357(11) . ?
C5A H5A 0.9300 . ?
C6 C7 1.379(13) . ?
C6 H6 0.9300 . ?
C6A C7A 1.370(10) . ?
C6A H6A 0.9300 . ?
C7 C8 1.420(11) . ?
C7 H7 0.9300 . ?
C7A C8A 1.420(9) . ?
C7A H7A 0.9300 . ?
C8 C9 1.410(11) . ?
C8A C9A 1.410(10) . ?
C9 C10 1.376(12) . ?
C9 H9 0.9300 . ?
C9A C10A 1.375(10) . ?
C9A H9A 0.9300 . ?
C11 H11 0.9300 . ?
C11A H11A 0.9300 . ?
C12 C13 1.497(12) . ?
C12 H12A 0.9700 . ?
C12 H12B 0.9700 . ?
C12A C13A 1.494(10) . ?
C12A H12C 0.9700 . ?
C12A H12D 0.9700 . ?
C13 C14A 1.398(11) . ?
C13 C18 1.444(12) . ?
C13A C14B 1.406(10) . ?
C13A C18A 1.439(10) . ?
C14A C15 1.391(11) . ?
C14A C20 1.535(12) . ?
C14B C15A 1.392(10) . ?
C14B C20A 1.531(11) . ?
C15 C16 1.386(12) . ?
C15A C16A 1.397(10) . ?
C16 C17 1.398(12) . ?
C16 C21 1.517(12) . ?
C16A C17A 1.382(10) . ?
C16A C21A 1.518(11) . ?
C17 C18 1.381(12) . ?
C17 H17 0.9300 . ?
C17A C18A 1.376(10) . ?
C17A H17A 0.9300 . ?
C18 C19 1.506(12) . ?
C18A C19A 1.502(10) . ?
C19 H19A 0.9600 . ?
C19 H19B 0.9600 . ?
C19 H19C 0.9600 . ?
C19A H19D 0.9600 . ?
C19A H19E 0.9600 . ?
C19A H19F 0.9600 . ?
C20 H20A 0.9600 . ?
C20 H20B 0.9600 . ?
C20 H20C 0.9600 . ?
C20A H20D 0.9600 . ?
C20A H20E 0.9600 . ?
C20A H20F 0.9600 . ?
C21 H21A 0.9600 . ?
C21 H21B 0.9600 . ?
C21 H21C 0.9600 . ?
C21A H21D 0.9600 . ?
C21A H21E 0.9600 . ?
C21A H21F 0.9600 . ?
C22 C23B 1.362(16) . ?
C22 C27 1.399(12) . ?
C22A C27A 1.387(10) . ?
C22A C23B 1.440(12) . ?
C23B C24A 1.408(12) . ?
C23B C24 1.443(14) . ?
C23B C29A 1.509(13) . ?
C23B C29 1.556(16) . ?
C24 C25 1.384(13) . ?
C24 C31 1.521(13) . ?
C24A C25A 1.393(11) . ?
C24A C31A 1.516(11) . ?
C25 C26 1.365(13) . ?
C25 C30 1.526(13) . ?
C25A C26A 1.362(11) . ?
C25A C30A 1.523(11) . ?
C26 C27 1.386(13) . ?
C26 H26 0.9300 . ?
C26A C27A 1.398(11) . ?
C26A H26A 0.9300 . ?
C27 C28 1.529(13) . ?
C27A C28A 1.528(11) . ?
C28 H28A 0.9600 . ?
C28 H28B 0.9600 . ?
C28 H28C 0.9600 . ?
C28A H28D 0.9600 . ?
C28A H28E 0.9600 . ?
C28A H28F 0.9600 . ?
C29 H29A 0.9600 . ?
C29 H29B 0.9600 . ?
C29 H29C 0.9600 . ?
C29A H29D 0.9600 . ?
C29A H29E 0.9600 . ?
C29A H29F 0.9600 . ?
C30 H30A 0.9600 . ?
C30 H30B 0.9600 . ?
C30 H30C 0.9600 . ?
C30A H30D 0.9600 . ?
C30A H30E 0.9600 . ?
C30A H30F 0.9600 . ?
C31 H31A 0.9700 . ?
C31 H31B 0.9700 . ?
C31A H31C 0.9700 . ?
C31A H31D 0.9700 . ?
C32 H32 0.9300 . ?
C32A H32A 0.9300 . ?
C33 C34 1.369(12) . ?
C33 C42 1.379(14) . ?
C33A C34A 1.373(10) . ?
C33A C42 1.431(11) . ?
C34 C35 1.425(12) . ?
C34 H34 0.9300 . ?
C34A C35A 1.425(10) . ?
C34A H34A 0.9300 . ?
C35 C40 1.428(12) . ?
C35 C36 1.432(12) . ?
C35A C36A 1.424(10) . ?
C35A C40A 1.433(10) . ?
C36 C37 1.365(13) . ?
C36 H36 0.9300 . ?
C36A C37A 1.360(11) . ?
C36A H36A 0.9300 . ?
C37 C38 1.370(14) . ?
C37 H37 0.9300 . ?
C37A C38A 1.379(11) . ?
C37A H37A 0.9300 . ?
C38 C39 1.362(13) . ?
C38 H38 0.9300 . ?
C38A C39A 1.367(11) . ?
C38A H38A 0.9300 . ?
C39 C40 1.436(12) . ?
C39 H39 0.9300 . ?
C39A C40A 1.433(10) . ?
C39A H39A 0.9300 . ?
C40 C41 1.389(12) . ?
C40A C41A 1.387(10) . ?
C41 C42 1.389(15) . ?
C41 H41 0.9300 . ?
C41A C42 1.362(13) . ?
C41A H41A 0.9300 . ?
C46 C51 1.405(6) . ?
C46 C47 1.420(7) . ?
C47 C48 1.368(7) . ?
C47 H47 0.9300 . ?
C48 C49 1.379(7) . ?
C48 H48 0.9300 . ?
C49 C50 1.369(7) . ?
C49 H49 0.9300 . ?
C50 C51 1.403(6) . ?
C50 H50 0.9300 . ?
C51 C52 1.462(6) . ?
C53 C54 1.397(6) . ?
C53 C58 1.402(7) . ?
C54 C55 1.395(7) . ?
C55 C56 1.356(8) . ?
C55 H55 0.9300 . ?
C56 C57 1.409(8) . ?
C56 H56 0.9300 . ?
C57 C58 1.372(7) . ?
C57 H57 0.9300 . ?
C58 H58 0.9300 . ?
C59 C64 1.373(6) . ?
C59 C60 1.390(7) . ?
C60 C61 1.377(7) . ?
C60 H60 0.9300 . ?
C61 C62 1.365(7) . ?
C61 H61 0.9300 . ?
C62 C63 1.368(7) . ?
C63 C64 1.388(7) . ?
C63 H63 0.9300 . ?
C64 H64 0.9300 . ?
C65 C66 1.326(7) . ?
C65 C70 1.373(7) . ?
C66 C67 1.407(8) . ?
C66 H66 0.9300 . ?
C67 C68 1.379(7) . ?
C67 H67 0.9300 . ?
C68 C69 1.372(7) . ?
C69 C70 1.383(7) . ?
C69 H69 0.9300 . ?
C70 H70 0.9300 . ?
C71 C76 1.369(7) . ?
C71 C72 1.389(8) . ?
C71 H71 0.9300 . ?
C72 C73 1.389(9) . ?
C72 H72 0.9300 . ?
C73 C74 1.346(9) . ?
C73 H73 0.9300 . ?
C74 C75 1.424(7) . ?
C74 H74 0.9300 . ?
C75 C76 1.384(7) . ?
C77 C78 1.460(7) . ?
C78 C79 1.398(7) . ?
C78 C83 1.408(7) . ?
C79 C80 1.394(8) . ?
C79 H79 0.9300 . ?
C80 C81 1.352(9) . ?
C80 H80 0.9300 . ?
C81 C82 1.379(8) . ?
C81 H81 0.9300 . ?
C82 C83 1.413(7) . ?
C82 H82 0.9300 . ?

loop_
_geom_torsion_atom_site_label_1
_geom_torsion_atom_site_label_2
_geom_torsion_atom_site_label_3
_geom_torsion_atom_site_label_4
_geom_torsion
_geom_torsion_site_symmetry_1
_geom_torsion_site_symmetry_2
_geom_torsion_site_symmetry_3
_geom_torsion_site_symmetry_4
_geom_torsion_publ_flag
C11A N3A C1 C2A -166.0(18) . . . . ?
Re2 N3A C1 C2A -4(3) . . . . ?
C11A N3A C1 C10A 18(2) . . . . ?
Re2 N3A C1 C10A -179.8(16) . . . . ?
C11 N3 C1 C2 167(2) . . . . ?
Re2 N3 C1 C2 18(3) . . . . ?
C11 N3 C1 C10 -22(3) . . . . ?
Re2 N3 C1 C10 -170(2) . . . . ?
C10 C1 C2 C3 -1(4) . . . . ?
N3 C1 C2 C3 169(2) . . . . ?
N3A C1 C2A C3A -170.3(19) . . . . ?
C10A C1 C2A C3A 5(3) . . . . ?
C1 C2 C3 C4 -174(3) . . . . ?
C1 C2 C3 C8 9(4) . . . . ?
C1 C2A C3A C4A 179.7(19) . . . . ?
C1 C2A C3A C8A -5(3) . . . . ?
C2 C3 C4 C5 -176(3) . . . . ?
C8 C3 C4 C5 2(4) . . . . ?
C2A C3A C4A C5A 177(2) . . . . ?
C8A C3A C4A C5A 1(3) . . . . ?
C3 C4 C5 C6 -1(4) . . . . ?
C3A C4A C5A C6A 5(3) . . . . ?
C4 C5 C6 C7 2(3) . . . . ?
C4A C5A C6A C7A -8(3) . . . . ?
C5 C6 C7 C8 -5(3) . . . . ?
C5A C6A C7A C8A 5(3) . . . . ?
C6 C7 C8 C9 -176(3) . . . . ?
C6 C7 C8 C3 6(4) . . . . ?
C2 C3 C8 C9 -5(4) . . . . ?
C4 C3 C8 C9 177(3) . . . . ?
C2 C3 C8 C7 173(3) . . . . ?
C4 C3 C8 C7 -4(4) . . . . ?
C6A C7A C8A C9A -176.2(19) . . . . ?
C6A C7A C8A C3A 1(3) . . . . ?
C2A C3A C8A C9A -2(3) . . . . ?
C4A C3A C8A C9A 173(2) . . . . ?
C2A C3A C8A C7A -180(2) . . . . ?
C4A C3A C8A C7A -4(3) . . . . ?
C7 C8 C9 C10 175(3) . . . . ?
C3 C8 C9 C10 -7(4) . . . . ?
C7A C8A C9A C10A -174(2) . . . . ?
C3A C8A C9A C10A 8(3) . . . . ?
C2 C1 C10 C9 -11(4) . . . . ?
N3 C1 C10 C9 178(3) . . . . ?
C2 C1 C10 N4 -170(2) . . . . ?
N3 C1 C10 N4 19(3) . . . . ?
C8 C9 C10 C1 15(5) . . . . ?
C8 C9 C10 N4 167(3) . . . . ?
C11 N4 C10 C1 -9(3) . . . . ?
C12 N4 C10 C1 -169.3(15) . . . . ?
C11 N4 C10 C9 -164(3) . . . . ?
C12 N4 C10 C9 35(5) . . . . ?
C8A C9A C10A N4A -170(2) . . . . ?
C8A C9A C10A C1 -8(4) . . . . ?
C11A N4A C10A C9A 172(3) . . . . ?
C12A N4A C10A C9A -5(4) . . . . ?
C11A N4A C10A C1 7(2) . . . . ?
C12A N4A C10A C1 -169.6(12) . . . . ?
C2A C1 C10A C9A 2(3) . . . . ?
N3A C1 C10A C9A 178(2) . . . . ?
C2A C1 C10A N4A 167.2(17) . . . . ?
N3A C1 C10A N4A -16(2) . . . . ?
C1 N3 C11 N4 17(2) . . . . ?
Re2 N3 C11 N4 165.6(16) . . . . ?
C10 N4 C11 N3 -6(3) . . . . ?
C12 N4 C11 N3 155(2) . . . . ?
C10A N4A C11A N3A 4(2) . . . . ?
C12A N4A C11A N3A -179.0(16) . . . . ?
C1 N3A C11A N4A -14.2(19) . . . . ?
Re2 N3A C11A N4A -177.6(12) . . . . ?
C11 N4 C12 C13 -33(2) . . . . ?
C10 N4 C12 C13 124(2) . . . . ?
C11A N4A C12A C13A -29.3(18) . . . . ?
C10A N4A C12A C13A 147.3(19) . . . . ?
N4 C12 C13 C14A 123.2(19) . . . . ?
N4 C12 C13 C18 -58(2) . . . . ?
N4A C12A C13A C14B 118.3(14) . . . . ?
N4A C12A C13A C18A -61.1(17) . . . . ?
C18 C13 C14A C15 3(3) . . . . ?
C12 C13 C14A C15 -178.6(19) . . . . ?
C18 C13 C14A C20 -174(2) . . . . ?
C12 C13 C14A C20 4(3) . . . . ?
C18A C13A C14B C15A -2(2) . . . . ?
C12A C13A C14B C15A 178.3(14) . . . . ?
C18A C13A C14B C20A 176.4(16) . . . . ?
C12A C13A C14B C20A -3(2) . . . . ?
C13 C14A C15 C16 5(3) . . . . ?
C20 C14A C15 C16 -178(2) . . . . ?
C13 C14A C15 C87A 179.6(19) . . . . ?
C20 C14A C15 C87A -3(3) . . . . ?
C22 C87A C15 C16 -119(2) . . . . ?
C22 C87A C15 C14A 67(3) . . . . ?
C13A C14B C15A C16A 6(3) . . . . ?
C20A C14B C15A C16A -172.3(16) . . . . ?
C13A C14B C15A C87B -176.1(14) . . . . ?
C20A C14B C15A C87B 5(2) . . . . ?
C22A C87B C15A C14B 53(2) . . . . ?
C22A C87B C15A C16A -129.4(15) . . . . ?
C14A C15 C16 C17 -7(3) . . . . ?
C87A C15 C16 C17 178.8(18) . . . . ?
C14A C15 C16 C21 175(3) . . . . ?
C87A C15 C16 C21 1(4) . . . . ?
C14B C15A C16A C17A -8(2) . . . . ?
C87B C15A C16A C17A 174.1(14) . . . . ?
C14B C15A C16A C21A 172(2) . . . . ?
C87B C15A C16A C21A -6(3) . . . . ?
C15 C16 C17 C18 0(3) . . . . ?
C21 C16 C17 C18 178(2) . . . . ?
C15A C16A C17A C18A 6(2) . . . . ?
C21A C16A C17A C18A -174(2) . . . . ?
C16 C17 C18 C13 8(3) . . . . ?
C16 C17 C18 C19 -177(2) . . . . ?
C14A C13 C18 C17 -9(3) . . . . ?
C12 C13 C18 C17 172.1(17) . . . . ?
C14A C13 C18 C19 176(2) . . . . ?
C12 C13 C18 C19 -2(3) . . . . ?
C16A C17A C18A C13A -2(3) . . . . ?
C16A C17A C18A C19A 178.6(19) . . . . ?
C14B C13A C18A C17A 0(2) . . . . ?
C12A C13A C18A C17A 179.7(13) . . . . ?
C14B C13A C18A C19A 179.2(19) . . . . ?
C12A C13A C18A C19A -1(3) . . . . ?
C15 C87A C22 C23B 44(4) . . . . ?
C15 C87A C22 C27 -132(2) . . . . ?
C15A C87B C22A C27A -133.0(18) . . . . ?
C15A C87B C22A C23B 55(3) . . . . ?
C27 C22 C23B C24 2(4) . . . . ?
C87A C22 C23B C24 -174(2) . . . . ?
C27 C22 C23B C29 -166(2) . . . . ?
C87A C22 C23B C29 18(4) . . . . ?
C27A C22A C23B C24A 5(3) . . . . ?
C87B C22A C23B C24A 177.1(16) . . . . ?
C27A C22A C23B C29A -179.7(16) . . . . ?
C87B C22A C23B C29A -8(3) . . . . ?
C22 C23B C24 C25 -2(3) . . . . ?
C29 C23B C24 C25 167(2) . . . . ?
C22 C23B C24 C31 -177(2) . . . . ?
C29 C23B C24 C31 -8(3) . . . . ?
C22A C23B C24A C25A 2(3) . . . . ?
C29A C23B C24A C25A -173.5(15) . . . . ?
C22A C23B C24A C31A 179.4(16) . . . . ?
C29A C23B C24A C31A 4(2) . . . . ?
C23B C24 C25 C26 1(4) . . . . ?
C31 C24 C25 C26 175(2) . . . . ?
C23B C24 C25 C30 -179(2) . . . . ?
C31 C24 C25 C30 -4(4) . . . . ?
C23B C24A C25A C26A -6(3) . . . . ?
C31A C24A C25A C26A 175.8(16) . . . . ?
C23B C24A C25A C30A 174.0(17) . . . . ?
C31A C24A C25A C30A -4(3) . . . . ?
C24 C25 C26 C27 1(4) . . . . ?
C30 C25 C26 C27 -180(2) . . . . ?
C24A C25A C26A C27A 5(3) . . . . ?
C30A C25A C26A C27A -175.8(18) . . . . ?
C25 C26 C27 C22 -1(4) . . . . ?
C25 C26 C27 C28 -177(2) . . . . ?
C23B C22 C27 C26 -1(4) . . . . ?
C87A C22 C27 C26 175(2) . . . . ?
C23B C22 C27 C28 175(2) . . . . ?
C87A C22 C27 C28 -9(4) . . . . ?
C23B C22A C27A C26A -7(3) . . . . ?
C87B C22A C27A C26A -178.8(17) . . . . ?
C23B C22A C27A C28A 175.2(18) . . . . ?
C87B C22A C27A C28A 3(3) . . . . ?
C25A C26A C27A C22A 2(3) . . . . ?
C25A C26A C27A C28A -179.9(18) . . . . ?
C32 N2 C31 C24 -31(3) . . . . ?
C33 N2 C31 C24 130(3) . . . . ?
C25 C24 C31 N2 -65(3) . . . . ?
C23B C24 C31 N2 110(2) . . . . ?
C32A N2A C31A C24A -23(3) . . . . ?
C33A N2A C31A C24A 160(2) . . . . ?
C25A C24A C31A N2A -76(2) . . . . ?
C23B C24A C31A N2A 106.4(15) . . . . ?
C42 N1 C32 N2 3(7) . . . . ?
Re1 N1 C32 N2 172(4) . . . . ?
C33 N2 C32 N1 5(5) . . . . ?
C31 N2 C32 N1 169(5) . . . . ?
C42 N1A C32A N2A -3(5) . . . . ?
Re1 N1A C32A N2A -177(3) . . . . ?
C33A N2A C32A N1A -6(4) . . . . ?
C31A N2A C32A N1A 177(4) . . . . ?
C32 N2 C33 C34 177(4) . . . . ?
C31 N2 C33 C34 12(6) . . . . ?
C32 N2 C33 C42 -11(3) . . . . ?
C31 N2 C33 C42 -175.6(18) . . . . ?
C32A N2A C33A C34A -177(3) . . . . ?
C31A N2A C33A C34A 1(4) . . . . ?
C32A N2A C33A C42 12(2) . . . . ?
C31A N2A C33A C42 -170.8(13) . . . . ?
C42 C33 C34 C35 -2(4) . . . . ?
N2 C33 C34 C35 169(3) . . . . ?
N2A C33A C34A C35A -171(2) . . . . ?
C42 C33A C34A C35A 0(3) . . . . ?
C33 C34 C35 C40 4(3) . . . . ?
C33 C34 C35 C36 -178(2) . . . . ?
C33A C34A C35A C36A 177.5(15) . . . . ?
C33A C34A C35A C40A -1(2) . . . . ?
C34 C35 C36 C37 -177.2(16) . . . . ?
C40 C35 C36 C37 1(3) . . . . ?
C34A C35A C36A C37A 180.0(11) . . . . ?
C40A C35A C36A C37A -1.8(18) . . . . ?
C35 C36 C37 C38 0(3) . . . . ?
C35A C36A C37A C38A -0.8(18) . . . . ?
C36 C37 C38 C39 -1(3) . . . . ?
C36A C37A C38A C39A 1.6(18) . . . . ?
C37 C38 C39 C40 -1(3) . . . . ?
C37A C38A C39A C40A 0(2) . . . . ?
C34 C35 C40 C41 2(3) . . . . ?
C36 C35 C40 C41 -176.2(19) . . . . ?
C34 C35 C40 C39 176.2(17) . . . . ?
C36 C35 C40 C39 -2(3) . . . . ?
C38 C39 C40 C41 176(2) . . . . ?
C38 C39 C40 C35 2(3) . . . . ?
C36A C35A C40A C41A 178.7(14) . . . . ?
C34A C35A C40A C41A -3(2) . . . . ?
C36A C35A C40A C39A 3(2) . . . . ?
C34A C35A C40A C39A -178.3(12) . . . . ?
C38A C39A C40A C41A -178.0(15) . . . . ?
C38A C39A C40A C35A -3(2) . . . . ?
C35 C40 C41 C42 -9(3) . . . . ?
C39 C40 C41 C42 177(2) . . . . ?
C35A C40A C41A C42 8(2) . . . . ?
C39A C40A C41A C42 -177.2(15) . . . . ?
C40A C41A C42 N1A -175(4) . . . . ?
C40A C41A C42 C33A -8(3) . . . . ?
C34 C33 C42 C41 -5(4) . . . . ?
N2 C33 C42 C41 -177.9(19) . . . . ?
C34 C33 C42 N1 -174(4) . . . . ?
N2 C33 C42 N1 13(5) . . . . ?
C40 C41 C42 C33 10(3) . . . . ?
C40 C41 C42 N1 177(4) . . . . ?
C32A N1A C42 C41A 177(2) . . . . ?
Re1 N1A C42 C41A -9(7) . . . . ?
C32A N1A C42 C33A 10(5) . . . . ?
Re1 N1A C42 C33A -176(3) . . . . ?
C32 N1 C42 C33 -10(7) . . . . ?
Re1 N1 C42 C33 -179(4) . . . . ?
C32 N1 C42 C41 -178(3) . . . . ?
Re1 N1 C42 C41 14(8) . . . . ?
C34A C33A C42 C41A 5(3) . . . . ?
N2A C33A C42 C41A 177.2(14) . . . . ?
C34A C33A C42 N1A 174(3) . . . . ?
N2A C33A C42 N1A -13(4) . . . . ?
Re1 O1 C46 C51 -47.5(6) . . . . ?
Re1 O1 C46 C47 135.1(4) . . . . ?
O1 C46 C47 C48 -177.2(5) . . . . ?
C51 C46 C47 C48 5.2(8) . . . . ?
C46 C47 C48 C49 -1.3(9) . . . . ?
C47 C48 C49 C50 -0.4(9) . . . . ?
C48 C49 C50 C51 -1.9(8) . . . . ?
C49 C50 C51 C46 6.0(7) . . . . ?
C49 C50 C51 C52 -173.6(5) . . . . ?
O1 C46 C51 C50 175.1(4) . . . . ?
C47 C46 C51 C50 -7.5(7) . . . . ?
O1 C46 C51 C52 -5.3(7) . . . . ?
C47 C46 C51 C52 172.1(4) . . . . ?
C53 N7 C52 N8 -0.6(5) . . . . ?
Re1 N7 C52 N8 177.6(3) . . . . ?
C53 N7 C52 C51 178.0(4) . . . . ?
Re1 N7 C52 C51 -3.8(6) . . . . ?
C54 N8 C52 N7 1.4(5) . . . . ?
C59 N8 C52 N7 -161.2(4) . . . . ?
C54 N8 C52 C51 -177.3(4) . . . . ?
C59 N8 C52 C51 20.1(7) . . . . ?
C50 C51 C52 N7 -147.0(5) . . . . ?
C46 C51 C52 N7 33.4(6) . . . . ?
C50 C51 C52 N8 31.4(7) . . . . ?
C46 C51 C52 N8 -148.2(4) . . . . ?
C52 N7 C53 C54 -0.4(5) . . . . ?
Re1 N7 C53 C54 -178.4(3) . . . . ?
C52 N7 C53 C58 178.4(5) . . . . ?
Re1 N7 C53 C58 0.4(7) . . . . ?
N7 C53 C54 C55 -178.6(4) . . . . ?
C58 C53 C54 C55 2.5(7) . . . . ?
N7 C53 C54 N8 1.2(5) . . . . ?
C58 C53 C54 N8 -177.8(4) . . . . ?
C52 N8 C54 C55 178.2(5) . . . . ?
C59 N8 C54 C55 -18.5(8) . . . . ?
C52 N8 C54 C53 -1.5(5) . . . . ?
C59 N8 C54 C53 161.8(4) . . . . ?
C53 C54 C55 C56 -0.5(8) . . . . ?
N8 C54 C55 C56 179.8(5) . . . . ?
C54 C55 C56 C57 -0.9(8) . . . . ?
C55 C56 C57 C58 0.3(9) . . . . ?
C56 C57 C58 C53 1.7(8) . . . . ?
N7 C53 C58 C57 178.3(5) . . . . ?
C54 C53 C58 C57 -3.0(7) . . . . ?
C52 N8 C59 C64 -139.2(5) . . . . ?
C54 N8 C59 C64 60.9(6) . . . . ?
C52 N8 C59 C60 42.8(7) . . . . ?
C54 N8 C59 C60 -117.1(5) . . . . ?
C64 C59 C60 C61 1.3(8) . . . . ?
N8 C59 C60 C61 179.4(5) . . . . ?
C59 C60 C61 C62 -2.0(8) . . . . ?
C60 C61 C62 C63 1.4(8) . . . . ?
C60 C61 C62 O5 179.2(5) . . . . ?
C65 O5 C62 C61 34.3(7) . . . . ?
C65 O5 C62 C63 -147.8(5) . . . . ?
C61 C62 C63 C64 -0.1(8) . . . . ?
O5 C62 C63 C64 -178.0(5) . . . . ?
C60 C59 C64 C63 -0.1(8) . . . . ?
N8 C59 C64 C63 -178.1(5) . . . . ?
C62 C63 C64 C59 -0.6(8) . . . . ?
C62 O5 C65 C66 -125.3(6) . . . . ?
C62 O5 C65 C70 58.5(7) . . . . ?
C70 C65 C66 C67 0.1(10) . . . . ?
O5 C65 C66 C67 -176.1(6) . . . . ?
C65 C66 C67 C68 -0.1(10) . . . . ?
C66 C67 C68 C69 -0.6(9) . . . . ?
C66 C67 C68 N6 -177.2(5) . . . . ?
C75 N6 C68 C69 -111.3(6) . . . . ?
C77 N6 C68 C69 47.8(8) . . . . ?
C75 N6 C68 C67 65.2(7) . . . . ?
C77 N6 C68 C67 -135.7(6) . . . . ?
C67 C68 C69 C70 1.5(9) . . . . ?
N6 C68 C69 C70 178.0(5) . . . . ?
C66 C65 C70 C69 0.7(9) . . . . ?
O5 C65 C70 C69 176.7(5) . . . . ?
C68 C69 C70 C65 -1.5(9) . . . . ?
C76 C71 C72 C73 -2.1(8) . . . . ?
C71 C72 C73 C74 3.3(9) . . . . ?
C72 C73 C74 C75 -2.7(9) . . . . ?
C77 N6 C75 C76 -2.7(5) . . . . ?
C68 N6 C75 C76 159.8(4) . . . . ?
C77 N6 C75 C74 178.8(5) . . . . ?
C68 N6 C75 C74 -18.7(8) . . . . ?
C73 C74 C75 N6 179.8(5) . . . . ?
C73 C74 C75 C76 1.4(8) . . . . ?
C72 C71 C76 C75 0.8(7) . . . . ?
C72 C71 C76 N5 178.2(5) . . . . ?
N6 C75 C76 C71 -179.1(4) . . . . ?
C74 C75 C76 C71 -0.4(7) . . . . ?
N6 C75 C76 N5 2.9(5) . . . . ?
C74 C75 C76 N5 -178.4(4) . . . . ?
C77 N5 C76 C71 -179.7(5) . . . . ?
Re2 N5 C76 C71 -0.2(7) . . . . ?
C77 N5 C76 C75 -2.0(5) . . . . ?
Re2 N5 C76 C75 177.4(3) . . . . ?
C76 N5 C77 N6 0.3(5) . . . . ?
Re2 N5 C77 N6 -179.1(3) . . . . ?
C76 N5 C77 C78 175.5(4) . . . . ?
Re2 N5 C77 C78 -4.0(6) . . . . ?
C75 N6 C77 N5 1.5(5) . . . . ?
C68 N6 C77 N5 -160.4(5) . . . . ?
C75 N6 C77 C78 -173.7(4) . . . . ?
C68 N6 C77 C78 24.4(7) . . . . ?
N5 C77 C78 C79 -148.7(5) . . . . ?
N6 C77 C78 C79 25.7(7) . . . . ?
N5 C77 C78 C83 29.2(7) . . . . ?
N6 C77 C78 C83 -156.3(5) . . . . ?
C83 C78 C79 C80 0.9(8) . . . . ?
C77 C78 C79 C80 178.8(5) . . . . ?
C78 C79 C80 C81 0.8(9) . . . . ?
C79 C80 C81 C82 -0.5(11) . . . . ?
C80 C81 C82 C83 -1.5(10) . . . . ?
Re2 O7 C83 C78 -52.3(6) . . . . ?
Re2 O7 C83 C82 129.3(4) . . . . ?
C79 C78 C83 O7 178.9(5) . . . . ?
C77 C78 C83 O7 0.9(7) . . . . ?
C79 C78 C83 C82 -2.8(7) . . . . ?
C77 C78 C83 C82 179.3(5) . . . . ?
C81 C82 C83 O7 -178.5(6) . . . . ?
C81 C82 C83 C78 3.1(9) . . . . ?
